data_7718232
loop_
_publ_author_name
'Wang, Xinglu'
'Ma, Qing'
'Yin, Sen'
'Gao, Ting'
'Yan, Pengfei'
'Zhou, Yanyan'
'Li, Hongfeng'

_publ_section_title
;
 Solvent induced self-assembly of a dinuclear Eu(III) helicate and
 emergent strong CPL.
;
_journal_issue 4
_journal_name_full 'Dalton transactions (Cambridge, England : 2003)'
_journal_page_first 1343
_journal_page_last 1347
_journal_paper_doi 10.1039/d4dt02934h
_journal_volume 54
_journal_year 2025
_chemical_absolute_configuration unk
_chemical_formula_moiety 'C184 H104 Eu2 F56 O24, 2(C4 H12 N), C2 H3 N, 1[], 2[]'
_chemical_formula_sum 'C194 H131 Eu2 F56 N3 O24'
_chemical_formula_weight 4255.93
_space_group_crystal_system triclinic
_space_group_IT_number 1
_space_group_name_Hall 'P 1'
_space_group_name_H-M_alt 'P 1'
_atom_sites_solution_hydrogens mixed
_atom_sites_solution_primary dual
_audit_creation_date 2024-03-30
_audit_creation_method
;
Olex2 1.3
(compiled Nov 21 2019 18:26:39 for OlexSys, GUI svn.r6003)
;
_audit_update_record
;
2024-05-11 deposited with the CCDC.	2025-01-02 downloaded from the CCDC.
;
_cell_angle_alpha 73.256(3)
_cell_angle_beta 88.743(3)
_cell_angle_gamma 79.280(3)
_cell_formula_units_Z 1
_cell_length_a 16.0230(5)
_cell_length_b 19.1998(6)
_cell_length_c 25.5570(8)
_cell_measurement_reflns_used 11619
_cell_measurement_temperature 150.00(14)
_cell_measurement_theta_max 20.2830
_cell_measurement_theta_min 3.2460
_cell_volume 7393.4(4)
_computing_cell_refinement 'CrysAlisPro 1.171.41.119a (Rigaku OD, 2021)'
_computing_data_collection 'CrysAlisPro 1.171.41.119a (Rigaku OD, 2021)'
_computing_data_reduction 'CrysAlisPro 1.171.41.119a (Rigaku OD, 2021)'
_computing_molecular_graphics 'Olex2 1.3 (Dolomanov et al., 2009)'
_computing_publication_material 'Olex2 1.3 (Dolomanov et al., 2009)'
_computing_structure_refinement 'SHELXL 2018/3 (Sheldrick, 2015)'
_computing_structure_solution 'SHELXT  (Sheldrick, 2015)'
_diffrn_ambient_environment N~2~
_diffrn_ambient_temperature 150.00(14)
_diffrn_detector 'CCD plate'
_diffrn_detector_area_resol_mean 16.1954
_diffrn_detector_type Eos
_diffrn_measured_fraction_theta_full 0.998
_diffrn_measured_fraction_theta_max 0.998
_diffrn_measurement_details
;
List of Runs (angles in degrees, time in seconds):

  # Type    Start    End  Width  t~exp~   \w     \q     \k     \f   Frames
#--------------------------------------------------------------------------
  1  \w    -84.00 -47.00   1.00   51.53    --  -16.52 -57.00-120.00   37
  2  \w    -82.00 -48.00   1.00   51.53    --  -16.52-178.00 150.00   34
  3  \w    -26.00  36.00   1.00   51.53    --  -16.52  57.00 -30.00   62
  4  \w    -10.00  29.00   1.00   51.53    --   16.76  77.00 -30.00   39
  5  \w     26.00  56.00   1.00   51.53    --   16.76 -99.00-120.00   30
  6  \w      0.00  84.00   1.00   51.53    --   16.76  57.00 120.00   84
  7  \w    -36.00   1.00   1.00   51.53    --   16.76 -57.00-150.00   37
  8  \w     41.00  84.00   1.00   51.53    --   16.76-178.00 120.00   43
  9  \w     12.00  81.00   1.00   51.53    --   16.76  57.00-180.00   69
 10  \w    -26.00  43.00   1.00   51.53    --   16.76 -77.00   0.00   69
;
_diffrn_measurement_device 'four-circle diffractometer'
_diffrn_measurement_device_type 'Xcalibur, Eos'
_diffrn_measurement_method '\w scans'
_diffrn_orient_matrix_type 'CrysAlisPro convention (1999,Acta A55,543-557)'
_diffrn_orient_matrix_UB_11 0.0445566000
_diffrn_orient_matrix_UB_12 -0.0131182000
_diffrn_orient_matrix_UB_13 0.0026233000
_diffrn_orient_matrix_UB_21 0.0068300000
_diffrn_orient_matrix_UB_22 0.0370014000
_diffrn_orient_matrix_UB_23 -0.0088667000
_diffrn_orient_matrix_UB_31 -0.0004496000
_diffrn_orient_matrix_UB_32 0.0012074000
_diffrn_orient_matrix_UB_33 0.0274851000
_diffrn_radiation_monochromator graphite
_diffrn_radiation_probe x-ray
_diffrn_radiation_type 'Mo K\a'
_diffrn_radiation_wavelength 0.71073
_diffrn_reflns_av_R_equivalents 0.0802
_diffrn_reflns_av_unetI/netI 0.2001
_diffrn_reflns_Laue_measured_fraction_full 0.998
_diffrn_reflns_Laue_measured_fraction_max 0.998
_diffrn_reflns_limit_h_max 20
_diffrn_reflns_limit_h_min -19
_diffrn_reflns_limit_k_max 23
_diffrn_reflns_limit_k_min -23
_diffrn_reflns_limit_l_max 31
_diffrn_reflns_limit_l_min -31
_diffrn_reflns_number 73424
_diffrn_reflns_point_group_measured_fraction_full 0.752
_diffrn_reflns_point_group_measured_fraction_max 0.738
_diffrn_reflns_theta_full 25.242
_diffrn_reflns_theta_max 26.372
_diffrn_reflns_theta_min 3.099
_diffrn_source 'fine-focus sealed X-ray tube'
_diffrn_source_type 'Enhance (Mo) X-ray Source'
_exptl_absorpt_coefficient_mu 0.498
_exptl_absorpt_correction_T_max 1.00000
_exptl_absorpt_correction_T_min 0.96311
_exptl_absorpt_correction_type multi-scan
_exptl_absorpt_process_details
;
CrysAlisPro 1.171.41.119a (Rigaku Oxford Diffraction, 2021)
Empirical absorption correction using spherical harmonics,
implemented in SCALE3 ABSPACK scaling algorithm.
;
_exptl_crystal_colour 'clear light yellow'
_exptl_crystal_colour_lustre clear
_exptl_crystal_colour_modifier light
_exptl_crystal_colour_primary yellow
_exptl_crystal_density_diffrn 0.956
_exptl_crystal_description block
_exptl_crystal_F_000 2138
_exptl_crystal_size_max 0.155
_exptl_crystal_size_mid 0.133
_exptl_crystal_size_min 0.125
_refine_diff_density_max 0.875
_refine_diff_density_min -0.542
_refine_diff_density_rms 0.065
_refine_ls_abs_structure_details
;
 Refined as an inversion twin.
;
_refine_ls_abs_structure_Flack 0.040(10)
_refine_ls_extinction_method none
_refine_ls_goodness_of_fit_ref 0.903
_refine_ls_hydrogen_treatment constr
_refine_ls_matrix_type full
_refine_ls_number_parameters 2613
_refine_ls_number_reflns 44612
_refine_ls_number_restraints 3628
_refine_ls_restrained_S_all 0.951
_refine_ls_R_factor_all 0.1557
_refine_ls_R_factor_gt 0.0726
_refine_ls_shift/su_max 0.009
_refine_ls_shift/su_mean 0.000
_refine_ls_structure_factor_coef Fsqd
_refine_ls_weighting_details 'w=1/[\s^2^(Fo^2^)+(0.0682P)^2^] where P=(Fo^2^+2Fc^2^)/3'
_refine_ls_weighting_scheme calc
_refine_ls_wR_factor_gt 0.1497
_refine_ls_wR_factor_ref 0.1894
_reflns_Friedel_coverage 0.480
_reflns_Friedel_fraction_full 0.506
_reflns_Friedel_fraction_max 0.479
_reflns_number_gt 19981
_reflns_number_total 44612
_reflns_threshold_expression 'I > 2\s(I)'
_cod_data_source_file d4dt02934h2.cif
_cod_data_source_block 2022010310_auto_sq
_cod_database_code 7718232
_shelx_shelxl_version_number 2018/3
_shelx_space_group_comment
;
The symmetry employed for this shelxl refinement is uniquely defined
by the following loop, which should always be used as a source of
symmetry information in preference to the above space-group names.
They are only intended as comments.
;
_shelx_estimated_absorpt_t_max 0.940
_shelx_estimated_absorpt_t_min 0.927
_reflns_odcompleteness_completeness 99.77
_reflns_odcompleteness_iscentric 1
_reflns_odcompleteness_theta 26.32
_olex2_refinement_description
;
1. Twinned data refinement
 Scales: 0.96(1)
 0.04(1)
2. Fixed Uiso
 At 1.2 times of:
  All C(H) groups
 At 1.5 times of:
  All C(H,H,H) groups
3. Restrained distances
 C91-C78
 1.45 with sigma of 0.02
 N1-C172 = N1-C189 = N1-C45 = N1-C179
 1.5 with sigma of 0.02
 C189-C45
 2.6 with sigma of 0.02
 N3-C95
 1.5 with sigma of 0.02
 N3-C175 = N3-C171 = N3-C11
 1.5 with sigma of 0.02
 F13-F37
 2.3 with sigma of 0.02
 F13-F9
 2.3 with sigma of 0.02
 F10-C173 = F16-C173 = C187-F44 = F47-C181
 1.38 with sigma of 0.001
 F13-C89
 2.4 with sigma of 0.001
 F13-C85 = F37-C85 = F9-C85
 1.38 with sigma of 0.001
 C183-C91 = C183-C87
 1.45 with sigma of 0.02
 C87-F2
 1.38 with sigma of 0.02
 F4-C91 = F28-C91 = F38-C183 = F52-C183 = F35-C87 = F58-C87
 1.38 with sigma of 0.02
 F35-F58
 2.3 with sigma of 0.02
 C163-C121 = C89-C121
 1.45 with sigma of 0.02
 C89-C85
 1.45 with sigma of 0.02
 C85-F9
 1.38 with sigma of 0.02
 F37-C85
 1.38 with sigma of 0.02
 F17-C121 = F30-C121 = F20-C89 = F33-C89
 1.38 with sigma of 0.02
 C165-C25
 1.45 with sigma of 0.02
 C177-C139
 1.45 with sigma of 0.02
 C139-C25
 1.45 with sigma of 0.02
 F19-C177 = F40-C177 = F42-C177 = F54-C25 = F8-C25
 1.38 with sigma of 0.02
 F39-C139 = F5-C139
 1.38 with sigma of 0.02
 F42-F40
 2.3 with sigma of 0.02
 F45-C185 = F56-C185 = F23-C185
 1.38 with sigma of 0.02
 C133-C180 = C93-C180 = C185-C93
 1.45 with sigma of 0.02
 F18-C180 = F12-C180 = F60-C93 = F6-C93
 1.38 with sigma of 0.02
 C173-C153 = C187-C173 = C187-C181
 1.45 with sigma of 0.02
 F26-C111 = F14-C111 = F22-C47 = F48-C47 = F62-C43 = F34-C43
 1.38 with sigma of 0.02
 C47-C111 = C47-C43 = C111-C99
 1.45 with sigma of 0.02
 F49-C43
 1.38 with sigma of 0.02
 F24-C157 = F36-C157
 1.38 with sigma of 0.02
 C157-C98 = F21-C157 = F41-F21
 1.45 with sigma of 0.02
 C191-F21
 1.38 with sigma of 0.02
 F50-C187
 1.38 with sigma of 0.02
 C181-C173
 2.5 with sigma of 0.02
 F3-F51
 2.3 with sigma of 0.02
 F51-F47
 2.3 with sigma of 0.02
 F3-F47
 2.3 with sigma of 0.02
 F51-C181
 1.38 with sigma of 0.02
 C173-F44
 2.3 with sigma of 0.02
 F44-C181 = F10-C187
 2.3 with sigma of 0.02
 C157-C98 = C97-C157
 1.45 with sigma of 0.02
 F24-C195
 1.38 with sigma of 0.02
 F55-C157
 1.38 with sigma of 0.02
 F25-C97 = F27-C97 = F7-C49 = F59-C49 = F29-C49
 1.38 with sigma of 0.02
 C97-C49
 1.45 with sigma of 0.02
 F41-C191 = F53-C191
 1.38 with sigma of 0.02
 C195-C98 = C195-C193 = C191-C193
 1.45 with sigma of 0.02
 F57-C193 = F15-C193
 1.38 with sigma of 0.02
 F61-C191
 1.38 with sigma of 0.02
 F61-F41 = F61-F53
 2.3 with sigma of 0.02
 F15-F57
 2.3 with sigma of 0.02
 F9-F37
 2.3 with sigma of 0.02
 F23-F56
 2.3 with sigma of 0.02
 C89-F9
 2.4 with sigma of 0.02
 C89-F37
 2.4 with sigma of 0.02
 C121-F33
 2.4 with sigma of 0.02
 F40-C139
 2.4 with sigma of 0.02
 C139-F42
 2.4 with sigma of 0.02
 C187-F51
 2.4 with sigma of 0.02
 F25-C157
 2.4 with sigma of 0.02
 F27-C157
 2.4 with sigma of 0.02
 F49-F34
 2.3 with sigma of 0.02
 F62-F34
 2.3 with sigma of 0.02
 F62-F49
 2.3 with sigma of 0.02
 F1-C52 = F32-C52
 1.38 with sigma of 0.02
 C82-C52 = C81-C52
 1.45 with sigma of 0.02
 C81-C82
 2.4 with sigma of 0.02
 C81-C23
 1.45 with sigma of 0.02
 F63-C81 = F46-C81 = F43-C23 = F11-C23 = F31-C23
 1.38 with sigma of 0.02
 C23-C52
 2.4 with sigma of 0.02
 F32-C81
 2.4 with sigma of 0.02
 F46-C52
 2.4 with sigma of 0.02
 F63-C52
 2.4 with sigma of 0.02
 C23-F46
 2.4 with sigma of 0.02
 F63-C23
 2.4 with sigma of 0.02
 F33-C85
 2.4 with sigma of 0.02
 C121-C85
 2.4 with sigma of 0.02
 C163-C89
 2.4 with sigma of 0.02
 F33-F20
 2.3 with sigma of 0.02
 F27-C49
 2.4 with sigma of 0.02
 F59-F29
 2.3 with sigma of 0.02
 F53-C193
 2.4 with sigma of 0.02
 C195-C191
 2.4 with sigma of 0.02
 F53-F41
 2.3 with sigma of 0.02
 F57-C191
 2.4 with sigma of 0.02
 F57-C195
 2.4 with sigma of 0.02
 F15-C195
 2.4 with sigma of 0.02
 C70-C26
 1.5 with sigma of 0.02
 C77-C69
 1.5 with sigma of 0.02
 C194-C115
 1.5 with sigma of 0.02
4. Rigid bond restraints
 C181, F51, C187, F44, F50, F3, F47
 with sigma for 1-2 distances of 0.0001 and sigma for 1-3 distances of 0.0001
 C153, C107, C173
 with sigma for 1-2 distances of 0.0001 and sigma for 1-3 distances of 0.0001
 C187, C173
 with sigma for 1-2 distances of 0.0001 and sigma for 1-3 distances of 0.0001
5. Uiso/Uaniso restraints and constraints
C1 \\sim C4 \\sim C6 \\sim C8 \\sim C10 \\sim C12 \\sim C14 \\sim C16 \\sim C18
\\sim C20 \\sim C22 \\sim C24 \\sim C26 \\sim C28 \\sim C30 \\sim C32 \\sim C34
\\sim C36 \\sim C38 \\sim C40 \\sim C42 \\sim C44 \\sim C46 \\sim C48 \\sim C50
\\sim C52 \\sim C54 \\sim C56 \\sim C58 \\sim C60 \\sim C62 \\sim C64 \\sim C66
\\sim C68 \\sim C70 \\sim C72 \\sim C74 \\sim C76 \\sim C78 \\sim C80 \\sim C82
\\sim C84 \\sim C86 \\sim C88 \\sim C90 \\sim C92 \\sim C94 \\sim C96 \\sim C98
\\sim C100 \\sim C102 \\sim C104 \\sim C106 \\sim C108 \\sim C110 \\sim C112
\\sim C114 \\sim C116 \\sim C118 \\sim C120 \\sim C122 \\sim C124 \\sim C126
\\sim C128 \\sim C130 \\sim C132 \\sim C134 \\sim C136 \\sim C138 \\sim C140
\\sim C142 \\sim C144 \\sim C146 \\sim C148 \\sim C150 \\sim C152 \\sim C154
\\sim C156 \\sim C158 \\sim C160 \\sim C162 \\sim C164 \\sim C166 \\sim C168
\\sim C170 \\sim C172 \\sim C174 \\sim C176 \\sim C178 \\sim C180 \\sim C182
\\sim C184 \\sim C186 \\sim C188 \\sim C190 \\sim C192 \\sim C194 \\sim C196
\\sim C197 \\sim C99 \\sim C25 \\sim C101 \\sim C51 \\sim C103 \\sim C13 \\sim
C105 \\sim C53 \\sim C107 \\sim C27 \\sim C109 \\sim C55 \\sim C111 \\sim C7
\\sim C113 \\sim C57 \\sim C115 \\sim C29 \\sim C117 \\sim C59 \\sim C119 \\sim
C15 \\sim C121 \\sim C61 \\sim C123 \\sim C31 \\sim C125 \\sim C63 \\sim C127
\\sim C2 \\sim C129 \\sim C65 \\sim C131 \\sim C33 \\sim C133 \\sim C67 \\sim
C135 \\sim C17 \\sim C137 \\sim C69 \\sim C139 \\sim C35 \\sim C141 \\sim C71
\\sim C143 \\sim C9 \\sim C145 \\sim C73 \\sim C147 \\sim C37 \\sim C149 \\sim
C75 \\sim C151 \\sim C19 \\sim C153 \\sim C77 \\sim C155 \\sim C39 \\sim C157
\\sim C79 \\sim C159 \\sim C5 \\sim C161 \\sim C81 \\sim C163 \\sim C41 \\sim
C165 \\sim C83 \\sim C167 \\sim C21 \\sim C169 \\sim C85 \\sim C171 \\sim C43
\\sim C173 \\sim C87 \\sim C175 \\sim C11 \\sim C177 \\sim C89 \\sim C179 \\sim
C45 \\sim C181 \\sim C91 \\sim C183 \\sim C23 \\sim C185 \\sim C93 \\sim C187
\\sim C47 \\sim C189 \\sim C95 \\sim C191 \\sim C3 \\sim C193 \\sim C97 \\sim
C195 \\sim C49 \\sim O1 \\sim O4 \\sim O6 \\sim O8 \\sim O10 \\sim O12 \\sim
O14 \\sim O16 \\sim O18 \\sim O20 \\sim O22 \\sim O24 \\sim O3 \\sim O13 \\sim
O7 \\sim O15 \\sim O2 \\sim O17 \\sim O9 \\sim O19 \\sim O5 \\sim O21 \\sim O11
\\sim O23 \\sim F1 \\sim F4 \\sim F6 \\sim F8 \\sim F10 \\sim F12 \\sim F14
\\sim F16 \\sim F18 \\sim F20 \\sim F22 \\sim F24 \\sim F26 \\sim F28 \\sim F30
\\sim F32 \\sim F34 \\sim F36 \\sim F38 \\sim F40 \\sim F42 \\sim F44 \\sim F46
\\sim F48 \\sim F50 \\sim F52 \\sim F54 \\sim F56 \\sim F58 \\sim F60 \\sim F62
\\sim F63 \\sim F2 \\sim F33 \\sim F17 \\sim F35 \\sim F9 \\sim F37 \\sim F19
\\sim F39 \\sim F5 \\sim F41 \\sim F21 \\sim F43 \\sim F11 \\sim F45 \\sim F23
\\sim F47 \\sim F3 \\sim F49 \\sim F25 \\sim F51 \\sim F13 \\sim F53 \\sim F27
\\sim F55 \\sim F7 \\sim F57 \\sim F29 \\sim F59 \\sim F15 \\sim F61 \\sim F31
\\sim N1 \\sim N3 \\sim N2: within 2.4A with sigma of 0.01 and sigma for
terminal atoms of 0.02 within 2.4A
Uanis(C172) \\sim Ueq, Uanis(N1) \\sim Ueq, Uanis(C179) \\sim Ueq, Uanis(C45)
\\sim Ueq, Uanis(C189) \\sim Ueq: with sigma of 0.01 and sigma for terminal
atoms of 0.02
Uanis(N3) \\sim Ueq, Uanis(C171) \\sim Ueq, Uanis(C175) \\sim Ueq, Uanis(C11)
\\sim Ueq, Uanis(C95) \\sim Ueq: with sigma of 0.01 and sigma for terminal
atoms of 0.02
Uanis(C3) \\sim Ueq, Uanis(C31) \\sim Ueq, Uanis(N2) \\sim Ueq: with sigma of
0.01 and sigma for terminal atoms of 0.02
6. Others
 Fixed Sof: F24(0.5) F36(0.5) C157(0.5) F41(0.5) F21(0.5) C191(0.5) F25(0.5)
 F53(0.5) F27(0.5) C193(0.5) F55(0.5) F7(0.5) C97(0.5) F57(0.5) F29(0.5)
 C195(0.5) F59(0.5) F15(0.5) C49(0.5) F61(0.5)
7.a Riding coordinates:
 C172(H17A,H17B,H17C), C151(H15A,H15B,H15C), C171(H17G,H17H,H17I), C11(H11A,
 H11B,H11C), C179(H17D,H17E,H17F), C189(H18A,H18B,H18C), C95(H95A,H95B,H95C)
7.b Aromatic/amide H refined with riding coordinates:
 C1(H1), C4(H4), C10(H10), C18(H18), C28(H28), C38(H38), C44(H44), C46(H46),
 C56(H56), C66(H66), C76(H76), C80(H80), C84(H84), C94(H94), C100(H100),
 C102(H102), C104(H104), C114(H114), C122(H122), C126(H126), C128(H128),
 C132(H132), C134(H134), C140(H140), C142(H142), C146(H146), C150(H150),
 C160(H160), C164(H164), C166(H166), C168(H168), C170(H170), C174(H174),
 C178(H178), C184(H184), C188(H188), C192(H192), C196(H196), C101(H101),
 C51(H51), C103(H103), C13(H13), C105(H105), C53(H53), C107(H107), C27(H27),
 C55(H55), C7(H7), C113(H113), C29(H29), C119(H119), C15(H15), C61(H61),
 C123(H123), C125(H125), C63(H63), C127(H127), C2(H2), C129(H129), C65(H65),
 C131(H131), C67(H67), C135(H135), C17(H17), C137(H137), C35(H35), C141(H141),
 C71(H71), C143(H143), C9(H9), C145(H145), C73(H73), C147(H147), C37(H37),
 C19(H19), C79(H79), C159(H159), C161(H161), C167(H167), C21(H21)
7.c Idealised Me refined as rotating group:
 C57(H57A,H57B,H57C), C33(H33A,H33B,H33C), C149(H14A,H14B,H14C), C75(H75A,H75B,
 H75C), C155(H15D,H15E,H15F), C83(H83A,H83B,H83C), C169(H16A,H16B,H16C),
 C175(H17J,H17K,H17L), C45(H45A,H45B,H45C), C3(H3A,H3B,H3C)
;
_platon_squeeze_void_probe_radius 1.20
_olex2_submission_special_instructions 'No special instructions were received'
_oxdiff_exptl_absorpt_empirical_details
;
Empirical correction (ABSPACK) includes:
- Absorption correction using spherical harmonics
- Frame scaling
;
_oxdiff_exptl_absorpt_empirical_full_max 1.063
_oxdiff_exptl_absorpt_empirical_full_min 0.933

loop_
_space_group_symop_operation_xyz
'x, y, z'

loop_
_atom_site_label
_atom_site_type_symbol
_atom_site_fract_x
_atom_site_fract_y
_atom_site_fract_z
_atom_site_U_iso_or_equiv
_atom_site_adp_type
_atom_site_occupancy
_atom_site_site_symmetry_order
_atom_site_calc_flag
_atom_site_refinement_flags_posn
_atom_site_refinement_flags_adp
_atom_site_refinement_flags_occupancy
_atom_site_disorder_assembly
_atom_site_disorder_group
Eu1 Eu 0.49709(11) 0.44228(9) 0.84725(6) 0.0551(2) Uani 1 1 d . . . . .
Eu2 Eu 0.50800(11) 0.43734(9) 0.24301(6) 0.0586(3) Uani 1 1 d . . . . .
N1 N 0.5030(9) 0.4384(7) 0.4498(4) 0.049(3) Uani 1 1 d D U . . .
O1 O 0.6226(6) 0.4206(6) 0.7983(4) 0.064(3) Uani 1 1 d . U . . .
O4 O 0.3699(7) 0.4598(5) 0.7944(4) 0.063(2) Uani 1 1 d . U . . .
O6 O 0.5013(6) 0.3307(5) 0.8231(3) 0.063(2) Uani 1 1 d . U . . .
C1 C 0.4625(10) 0.2305(7) 0.7742(5) 0.057(3) Uani 1 1 d . U . . .
H1 H 0.417716 0.269044 0.777280 0.068 Uiso 1 1 calc R U . . .
O8 O 0.4919(6) 0.5498(5) 0.7737(3) 0.051(2) Uani 1 1 d . U . . .
O10 O 0.2636(6) 0.3506(5) 0.5553(4) 0.059(2) Uani 1 1 d . U . . .
O12 O 0.6528(6) 0.1957(5) 0.5811(4) 0.057(2) Uani 1 1 d . U . . .
C4 C 0.2453(9) 0.5207(8) 0.7123(5) 0.064(3) Uani 1 1 d . U . . .
H4 H 0.280570 0.552710 0.717998 0.077 Uiso 1 1 calc R U . . .
C6 C 0.8057(9) 0.1772(7) 0.5715(5) 0.046(3) Uani 1 1 d . U . . .
F1 F 0.6506(8) 0.6848(7) 0.1365(4) 0.155(4) Uani 1 1 d D U . . .
C8 C 0.7474(11) 0.4236(9) 0.3490(6) 0.066(3) Uani 1 1 d . U . . .
C10 C 0.5334(9) 0.6494(8) 0.6820(5) 0.057(3) Uani 1 1 d . U . . .
H10 H 0.574549 0.608092 0.701321 0.068 Uiso 1 1 calc R U . . .
O14 O 0.4695(6) 0.5449(5) 0.2713(3) 0.060(2) Uani 1 1 d . U . . .
C12 C 0.8134(9) 0.1777(8) 0.6319(5) 0.051(3) Uani 1 1 d . U . . .
O16 O 0.6264(7) 0.4507(6) 0.2903(4) 0.070(3) Uani 1 1 d . U . . .
F4 F 0.3585(8) 0.2017(6) 0.2455(4) 0.136(4) Uani 1 1 d D U . . .
C14 C 0.7521(10) 0.4216(8) 0.7493(5) 0.055(3) Uani 1 1 d . U . . .
C16 C 0.4578(9) 0.6614(8) 0.7041(5) 0.049(3) Uani 1 1 d . U . . .
O18 O 0.7389(6) 0.5184(5) 0.5102(4) 0.062(2) Uani 1 1 d . U . . .
C18 C 0.7527(8) 0.3559(7) 0.7403(5) 0.051(3) Uani 1 1 d . U . . .
H18 H 0.713147 0.326681 0.758529 0.061 Uiso 1 1 calc R U . . .
O20 O 0.5819(7) 0.3439(6) 0.9165(4) 0.081(3) Uani 1 1 d . U . . .
C20 C 0.2463(10) 0.4518(9) 0.7513(6) 0.060(3) Uani 1 1 d . U . . .
C22 C 0.7602(8) 0.7029(7) 0.3834(5) 0.046(3) Uani 1 1 d . U . . .
N3 N 0.5067(13) 0.4405(10) 1.0455(7) 0.098(3) Uani 1 1 d D U . . .
O22 O 0.3911(7) 0.4218(6) 0.3011(3) 0.067(3) Uani 1 1 d . U . . .
O24 O 0.2158(6) 0.5583(4) 0.5498(3) 0.053(2) Uani 1 1 d . U . . .
C24 C 0.5382(10) 0.2209(8) 0.8011(5) 0.058(3) Uani 1 1 d . U . . .
O3 O 0.3824(7) 0.4906(6) 0.1870(4) 0.092(3) Uani 1 1 d . U . . .
C26 C 0.2742(9) 0.2083(7) 0.6380(5) 0.049(3) Uani 1 1 d D U . . .
C28 C 0.5130(10) 0.1279(8) 0.7412(5) 0.063(3) Uani 1 1 d . U . . .
H28 H 0.500535 0.094021 0.723073 0.075 Uiso 1 1 calc R U . . .
C30 C 0.5269(10) 0.2262(9) 0.3930(6) 0.058(3) Uani 1 1 d . U . . .
O13 O 0.3543(6) 0.6721(5) 0.4810(4) 0.060(2) Uani 1 1 d . U . . .
O7 O 0.7819(6) 0.3132(4) 0.5983(3) 0.053(2) Uani 1 1 d . U . . .
O15 O 0.5856(5) 0.6729(5) 0.5240(3) 0.051(2) Uani 1 1 d . U . . .
O2 O 0.6334(8) 0.3866(7) 0.2061(4) 0.104(3) Uani 1 1 d . U . . .
C32 C 0.5546(9) 0.6921(7) 0.6341(5) 0.052(3) Uani 1 1 d . U . . .
C34 C 0.2643(8) 0.1540(7) 0.5592(5) 0.053(3) Uani 1 1 d . U . . .
C36 C 0.7504(8) 0.7113(7) 0.4330(5) 0.048(2) Uani 1 1 d . U . . .
F6 F 0.4032(11) 0.6469(8) 0.9396(6) 0.190(5) Uani 1 1 d D U . . .
C38 C 0.1724(8) 0.6744(7) 0.6398(5) 0.053(3) Uani 1 1 d . U . . .
H38 H 0.168725 0.670086 0.677687 0.064 Uiso 1 1 calc R U . . .
C40 C 0.6901(11) 0.4472(9) 0.7884(6) 0.066(3) Uani 1 1 d . U . . .
C42 C 0.1311(8) 0.7076(7) 0.4314(5) 0.053(3) Uani 1 1 d . U . . .
C44 C 0.9584(9) 0.6393(7) 0.5831(5) 0.060(3) Uani 1 1 d . U . . .
H44 H 1.014800 0.633127 0.570479 0.072 Uiso 1 1 calc R U . . .
C46 C 0.8260(9) 0.1925(7) 0.7366(5) 0.056(3) Uani 1 1 d . U . . .
H46 H 0.827243 0.196397 0.772817 0.067 Uiso 1 1 calc R U . . .
C48 C 0.6260(9) 0.1848(7) 0.4730(5) 0.057(3) Uani 1 1 d . U . . .
O17 O 0.4165(7) 0.5411(6) 0.8756(4) 0.079(3) Uani 1 1 d . U . . .
F8 F 0.7217(9) 0.3017(7) 0.9757(5) 0.163(5) Uani 1 1 d D U . . .
C50 C 0.4494(9) 0.1869(8) 0.7434(5) 0.056(3) Uani 1 1 d . U . . .
C52 C 0.6033(11) 0.6408(10) 0.1239(6) 0.143(4) Uani 1 1 d D U . . .
N2 N 0.5041(8) 0.4386(6) 0.5923(5) 0.072(3) Uani 1 1 d . U . . .
C54 C 0.3866(9) 0.6819(7) 0.3714(5) 0.058(3) Uani 1 1 d . U . . .
C56 C 0.4899(9) 0.7533(8) 0.6036(5) 0.059(3) Uani 1 1 d . U . . .
H56 H 0.502299 0.783420 0.568856 0.071 Uiso 1 1 calc R U . . .
C58 C 0.1923(9) 0.5426(7) 0.6647(5) 0.056(3) Uani 1 1 d . U . . .
C60 C 0.7447(8) 0.6485(7) 0.4805(5) 0.045(3) Uani 1 1 d . U . . .
C62 C 0.7259(8) 0.1828(6) 0.5503(4) 0.046(2) Uani 1 1 d . U . . .
C64 C 0.6417(8) 0.6804(7) 0.6082(5) 0.048(3) Uani 1 1 d . U . . .
O9 O 0.5486(6) 0.3282(6) 0.3167(4) 0.062(3) Uani 1 1 d . U . . .
O19 O 0.3976(8) 0.3895(6) 0.9069(4) 0.093(3) Uani 1 1 d . U . . .
C66 C 0.1877(9) 0.4095(7) 0.7467(5) 0.062(3) Uani 1 1 d . U . . .
H66 H 0.182409 0.367380 0.776275 0.074 Uiso 1 1 calc R U . . .
C68 C 0.8772(8) 0.1635(7) 0.5434(5) 0.047(2) Uani 1 1 d . U . . .
C70 C 0.2644(9) 0.2205(7) 0.5756(5) 0.050(3) Uani 1 1 d D U . . .
C72 C 0.2012(9) 0.6927(7) 0.4664(5) 0.047(3) Uani 1 1 d . U . . .
C74 C 0.5510(10) 0.2682(8) 0.8352(6) 0.061(3) Uani 1 1 d . U . . .
F10 F 0.3131(9) 0.3295(7) 0.9901(5) 0.176(4) Uani 1 1 d D U . . .
C76 C 0.7662(8) 0.6353(7) 0.3756(5) 0.050(3) Uani 1 1 d . U . . .
H76 H 0.772757 0.632081 0.339333 0.060 Uiso 1 1 calc R U . . .
C78 C 0.4532(12) 0.2829(10) 0.2426(7) 0.097(4) Uani 1 1 d D U . . .
C80 C 0.2692(8) 0.0836(7) 0.5945(5) 0.056(3) Uani 1 1 d . U . . .
H80 H 0.275553 0.074720 0.632911 0.067 Uiso 1 1 calc R U . . .
C82 C 0.5608(12) 0.5998(10) 0.1752(6) 0.104(4) Uani 1 1 d D U . . .
C84 C 0.8942(8) 0.6446(7) 0.5491(5) 0.054(3) Uani 1 1 d . U . . .
H84 H 0.904603 0.641760 0.512950 0.065 Uiso 1 1 calc R U . . .
C86 C 0.8098(8) 0.3283(7) 0.7047(5) 0.047(3) Uani 1 1 d . U . . .
C88 C 0.1462(9) 0.7079(8) 0.3750(5) 0.062(3) Uani 1 1 d . U . . .
F12 F 0.2716(9) 0.5947(8) 0.9176(5) 0.178(5) Uani 1 1 d D U . . .
C90 C 0.2595(9) 0.1678(7) 0.4973(5) 0.053(3) Uani 1 1 d . U . . .
C92 C 0.2575(9) 0.2872(8) 0.5401(5) 0.060(3) Uani 1 1 d . U . . .
C94 C 0.8661(8) 0.4409(7) 0.6867(5) 0.058(3) Uani 1 1 d . U . . .
H94 H 0.905469 0.470052 0.668067 0.070 Uiso 1 1 calc R U . . .
C96 C 0.3047(12) 0.4347(9) 0.7991(6) 0.075(4) Uani 1 1 d . U . . .
F14 F 0.7324(7) 0.3042(6) 0.1553(4) 0.125(4) Uani 1 1 d D U . . .
C98 C 0.3034(13) 0.5178(11) 0.1961(7) 0.117(4) Uani 1 1 d D U . . .
C100 C 0.1359(9) 0.2001(8) 0.7598(6) 0.066(3) Uani 1 1 d . U . . .
H100 H 0.141799 0.192123 0.798088 0.079 Uiso 1 1 calc R U . . .
F16 F 0.2203(8) 0.3128(7) 0.9475(4) 0.170(4) Uani 1 1 d D U . . .
C102 C 1.0261(9) 0.1440(7) 0.5324(5) 0.065(3) Uani 1 1 d . U . . .
H102 H 1.081683 0.139193 0.546896 0.078 Uiso 1 1 calc R U . . .
C104 C 0.7092(9) 0.6765(7) 0.6399(5) 0.053(3) Uani 1 1 d . U . . .
H104 H 0.700391 0.684627 0.674766 0.064 Uiso 1 1 calc R U . . .
O5 O 0.4218(5) 0.2001(5) 0.6292(3) 0.055(2) Uani 1 1 d . U . . .
C106 C 0.7518(8) 0.5839(7) 0.4691(5) 0.054(3) Uani 1 1 d . U . . .
C108 C 0.1657(8) 0.7559(7) 0.5425(5) 0.054(3) Uani 1 1 d . U . . .
C110 C 0.1873(8) 0.6126(7) 0.6245(5) 0.054(3) Uani 1 1 d . U . . .
C112 C 0.1610(9) 0.7510(7) 0.5997(5) 0.058(3) Uani 1 1 d . U . . .
C114 C 0.1534(8) 0.8263(7) 0.5065(5) 0.059(3) Uani 1 1 d . U . . .
H114 H 0.154567 0.832976 0.468207 0.070 Uiso 1 1 calc R U . . .
C116 C 0.8642(8) 0.1643(7) 0.4891(5) 0.049(3) Uani 1 1 d . U . . .
C118 C 0.7114(8) 0.1824(7) 0.4976(5) 0.049(3) Uani 1 1 d . U . . .
C120 C 0.8331(8) 0.1184(7) 0.6755(5) 0.055(3) Uani 1 1 d . U . . .
C122 C 0.7461(8) 0.7870(7) 0.4401(5) 0.055(3) Uani 1 1 d . U . . .
H122 H 0.740887 0.794745 0.475211 0.066 Uiso 1 1 calc R U . . .
C124 C 0.8034(8) 0.6555(6) 0.5691(5) 0.047(2) Uani 1 1 d . U . . .
C126 C 0.1363(9) 0.4945(8) 0.6623(6) 0.063(3) Uani 1 1 d . U . . .
H126 H 0.096052 0.510143 0.632513 0.075 Uiso 1 1 calc R U . . .
C128 C 0.9457(9) 0.6423(7) 0.6366(5) 0.058(3) Uani 1 1 d . U . . .
H128 H 0.993612 0.633929 0.660421 0.070 Uiso 1 1 calc R U . . .
F18 F 0.2508(9) 0.6940(7) 0.8479(4) 0.168(5) Uani 1 1 d D U . . .
O21 O 0.5425(8) 0.5394(7) 0.1742(4) 0.099(3) Uani 1 1 d . U . . .
C130 C 0.2495(9) 0.2942(7) 0.4813(5) 0.060(3) Uani 1 1 d . U . . .
C132 C 0.5517(10) 0.6303(9) 0.2188(5) 0.083(3) Uani 1 1 d . U . . .
H132 H 0.578777 0.670132 0.219243 0.100 Uiso 1 1 calc R U . . .
C134 C 0.4659(9) 0.2446(8) 0.3030(5) 0.073(3) Uani 1 1 d . U . . .
H134 H 0.440384 0.202970 0.319607 0.088 Uiso 1 1 calc R U . . .
C136 C 0.2987(8) 0.6893(7) 0.3922(5) 0.053(3) Uani 1 1 d . U . . .
C138 C 0.8135(8) 0.2555(7) 0.6965(4) 0.046(3) Uani 1 1 d . U . . .
C140 C 0.2918(9) 0.1927(7) 0.7481(5) 0.059(3) Uani 1 1 d . U . . .
H140 H 0.298382 0.186625 0.786097 0.071 Uiso 1 1 calc R U . . .
C142 C 0.4840(10) 0.1553(8) 0.4796(6) 0.061(3) Uani 1 1 d . U . . .
H142 H 0.439528 0.135929 0.500658 0.074 Uiso 1 1 calc R U . . .
C144 C 0.7939(8) 0.6606(7) 0.6223(5) 0.047(3) Uani 1 1 d . U . . .
C146 C 0.1359(9) 0.4270(7) 0.6997(5) 0.066(3) Uani 1 1 d . U . . .
H146 H 0.102189 0.393838 0.693941 0.079 Uiso 1 1 calc R U . . .
C148 C 0.6998(12) 0.4185(9) 0.2986(6) 0.075(4) Uani 1 1 d . U . . .
C150 C 0.8084(9) 0.4686(8) 0.7228(5) 0.063(3) Uani 1 1 d . U . . .
H150 H 0.807855 0.515333 0.728641 0.076 Uiso 1 1 calc R U . . .
C152 C 0.2006(9) 0.2085(7) 0.6692(5) 0.059(3) Uani 1 1 d . U . . .
C154 C 0.2402(10) 0.3721(8) 0.4400(5) 0.072(3) Uani 1 1 d . U . . .
C156 C 0.5156(10) 0.2711(10) 0.3342(6) 0.071(3) Uani 1 1 d . U . . .
C158 C 0.3626(9) 0.1928(7) 0.7173(5) 0.055(3) Uani 1 1 d . U . . .
C160 C 0.7576(8) 0.8364(7) 0.3455(5) 0.062(3) Uani 1 1 d . U . . .
H160 H 0.759120 0.879424 0.315870 0.075 Uiso 1 1 calc R U . . .
C162 C 0.7733(9) 0.4985(7) 0.4067(5) 0.058(3) Uani 1 1 d . U . . .
F20 F 0.5818(11) 0.6306(9) 0.9140(5) 0.198(5) Uani 1 1 d D U . . .
C164 C 0.7849(8) 0.1730(7) 0.4672(5) 0.052(3) Uani 1 1 d . U . . .
H164 H 0.778951 0.172805 0.430317 0.063 Uiso 1 1 calc R U . . .
C166 C 0.1349(9) 0.8834(7) 0.5776(5) 0.064(3) Uani 1 1 d . U . . .
H166 H 0.123963 0.927907 0.587947 0.077 Uiso 1 1 calc R U . . .
C168 C 0.2647(8) 0.0253(7) 0.5723(5) 0.060(3) Uani 1 1 d . U . . .
H168 H 0.261436 -0.022252 0.595999 0.072 Uiso 1 1 calc R U . . .
C170 C 0.8662(10) 0.3751(8) 0.6785(5) 0.059(3) Uani 1 1 d . U . . .
H170 H 0.905616 0.359189 0.654059 0.071 Uiso 1 1 calc R U . . .
C172 C 0.5043(12) 0.4378(10) 0.3919(6) 0.091(5) Uani 1 1 d D U . . .
H17A H 0.557888 0.450279 0.376305 0.137 Uiso 1 1 d R U . . .
H17B H 0.456568 0.474149 0.371075 0.137 Uiso 1 1 d R U . . .
H17C H 0.499818 0.388319 0.390275 0.137 Uiso 1 1 d R U . . .
C174 C 0.2529(9) 0.2356(8) 0.4658(5) 0.055(3) Uani 1 1 d . U . . .
H174 H 0.250401 0.242393 0.427467 0.066 Uiso 1 1 calc R U . . .
C176 C 0.2011(8) 0.6215(7) 0.5661(5) 0.052(3) Uani 1 1 d . U . . .
F22 F 0.8460(9) 0.4424(8) 0.1519(5) 0.169(4) Uani 1 1 d D U . . .
C178 C 0.9593(8) 0.1543(7) 0.5635(5) 0.053(3) Uani 1 1 d . U . . .
H178 H 0.968286 0.155187 0.599913 0.064 Uiso 1 1 calc R U . . .
F24 F 0.1717(18) 0.5605(16) 0.1602(14) 0.139(6) Uani 0.5 1 d D U P A 2
C180 C 0.3151(13) 0.6414(11) 0.8803(8) 0.137(4) Uani 1 1 d D U . . .
C182 C 0.8376(9) 0.1206(8) 0.7312(5) 0.060(3) Uani 1 1 d . U . . .
O11 O 0.4690(7) 0.3396(6) 0.2160(4) 0.085(3) Uani 1 1 d . U . . .
C184 C 0.8660(9) 0.6572(7) 0.6556(5) 0.054(3) Uani 1 1 d . U . . .
H184 H 0.858481 0.665188 0.690518 0.065 Uiso 1 1 calc R U . . .
C186 C 0.7635(8) 0.5721(7) 0.4157(5) 0.049(2) Uani 1 1 d . U . . .
C188 C 0.4079(8) 0.6420(7) 0.3324(5) 0.054(3) Uani 1 1 d . U . . .
H188 H 0.369288 0.614096 0.324578 0.065 Uiso 1 1 calc R U . . .
C190 C 0.4472(9) 0.6169(8) 0.7594(5) 0.059(3) Uani 1 1 d . U . . .
F26 F 0.8370(8) 0.2947(6) 0.2062(4) 0.147(4) Uani 1 1 d D U . . .
C192 C 0.9366(9) 0.1519(7) 0.4575(5) 0.063(3) Uani 1 1 d . U . . .
H192 H 0.929427 0.151722 0.420736 0.075 Uiso 1 1 calc R U . . .
C194 C 0.4995(10) 0.5994(9) 0.2636(5) 0.066(3) Uani 1 1 d D U . . .
C196 C 0.4472(9) 0.7196(8) 0.3843(5) 0.067(3) Uani 1 1 d . U . . .
H196 H 0.433470 0.746738 0.410061 0.080 Uiso 1 1 calc R U . . .
C197 C 0.7329(9) 0.6587(7) 0.5362(5) 0.049(3) Uani 1 1 d . U . . .
C99 C 0.7110(13) 0.3733(11) 0.2196(7) 0.111(4) Uani 1 1 d D U . . .
C25 C 0.6844(13) 0.2499(10) 0.9591(7) 0.129(4) Uani 1 1 d D U . . .
C101 C 0.0592(9) 0.2107(8) 0.7355(6) 0.072(3) Uani 1 1 d . U . . .
H101 H 0.009377 0.217370 0.755707 0.086 Uiso 1 1 calc R U . . .
C51 C 0.2802(10) 0.3808(8) 0.3902(5) 0.069(3) Uani 1 1 d . U . . .
H51 H 0.317119 0.339819 0.383356 0.083 Uiso 1 1 calc R U . . .
C103 C 0.0522(9) 0.2120(7) 0.6829(5) 0.064(3) Uani 1 1 d . U . . .
H103 H -0.002427 0.213425 0.668402 0.077 Uiso 1 1 calc R U . . .
C13 C 0.7495(8) 0.8393(7) 0.3981(5) 0.056(3) Uani 1 1 d . U . . .
H13 H 0.746128 0.886659 0.403418 0.067 Uiso 1 1 calc R U . . .
C105 C -0.0001(9) 0.7267(8) 0.3573(5) 0.072(3) Uani 1 1 d . U . . .
H105 H -0.046498 0.732943 0.332823 0.087 Uiso 1 1 calc R U . . .
C53 C 0.0498(9) 0.7167(7) 0.4470(5) 0.062(3) Uani 1 1 d . U . . .
H53 H 0.039045 0.715245 0.483928 0.074 Uiso 1 1 calc R U . . .
C107 C 0.2784(11) 0.3903(9) 0.8513(6) 0.090(3) Uani 1 1 d . U . . .
H107 H 0.226518 0.372799 0.852477 0.108 Uiso 1 1 calc R U . . .
C27 C 0.8571(9) 0.0558(8) 0.7754(5) 0.073(3) Uani 1 1 d . U . . .
H27 H 0.864560 0.059537 0.811167 0.088 Uiso 1 1 calc R U . . .
F28 F 0.3542(9) 0.2859(7) 0.1738(5) 0.156(4) Uani 1 1 d D U . . .
F30 F 0.7855(9) 0.5598(7) 0.8779(5) 0.157(4) Uani 1 1 d D U . . .
C109 C 0.6573(8) 0.6708(7) 0.5565(5) 0.049(2) Uani 1 1 d . U . . .
C55 C 0.8512(9) 0.0427(7) 0.6707(5) 0.065(3) Uani 1 1 d . U . . .
H55 H 0.852569 0.034090 0.635831 0.078 Uiso 1 1 calc R U . . .
C111 C 0.7651(13) 0.3468(11) 0.1775(8) 0.136(4) Uani 1 1 d D U . . .
F32 F 0.6585(9) 0.5904(7) 0.1034(5) 0.171(4) Uani 1 1 d D U . . .
C7 C 0.1397(8) 0.8862(7) 0.5260(5) 0.064(3) Uani 1 1 d . U . . .
H7 H 0.133097 0.933771 0.500098 0.076 Uiso 1 1 calc R U . . .
C113 C 0.3862(10) 0.6495(9) 0.7932(6) 0.089(4) Uani 1 1 d . U . . .
H113 H 0.351054 0.696641 0.778546 0.107 Uiso 1 1 calc R U . . .
C57 C 0.2058(11) 0.3736(8) 0.5903(6) 0.079(4) Uani 1 1 d . U . . .
H57A H 0.193580 0.427795 0.580060 0.118 Uiso 1 1 calc R U . . .
H57B H 0.229464 0.353931 0.627805 0.118 Uiso 1 1 calc R U . . .
H57C H 0.153224 0.355361 0.587865 0.118 Uiso 1 1 calc R U . . .
C115 C 0.4823(10) 0.6431(8) 0.3063(5) 0.056(3) Uani 1 1 d D U . . .
C29 C 0.5278(10) 0.7186(8) 0.3602(6) 0.068(4) Uani 1 1 d . U . . .
H29 H 0.568857 0.742757 0.370169 0.082 Uiso 1 1 calc R U . . .
C117 C 0.2088(9) 0.2013(8) 0.7258(6) 0.063(3) Uani 1 1 d . U . . .
C59 C 0.8042(8) 0.2473(7) 0.6415(5) 0.054(3) Uani 1 1 d . U . . .
C119 C 0.8409(11) 0.3682(9) 0.4291(6) 0.077(4) Uani 1 1 d . U . . .
H119 H 0.876975 0.326185 0.452227 0.092 Uiso 1 1 calc R U . . .
F34 F 0.8760(11) 0.4500(9) 0.0496(6) 0.202(5) Uani 1 1 d D U . . .
C15 C 0.1455(9) 0.8163(7) 0.6170(6) 0.064(3) Uani 1 1 d . U . . .
H15 H 0.142558 0.813457 0.654701 0.077 Uiso 1 1 calc R U . . .
C121 C 0.7000(12) 0.5694(9) 0.8807(7) 0.136(4) Uani 1 1 d D U . . .
C61 C 0.5628(9) 0.1468(8) 0.5017(5) 0.066(3) Uani 1 1 d . U . . .
H61 H 0.576279 0.114343 0.537523 0.079 Uiso 1 1 calc R U . . .
C123 C 0.7324(9) 0.4879(7) 0.3624(5) 0.061(3) Uani 1 1 d . U . . .
H123 H 0.692093 0.527989 0.340657 0.073 Uiso 1 1 calc R U . . .
F36 F 0.2723(18) 0.5480(16) 0.1087(10) 0.144(6) Uani 0.5 1 d . U P A 2
F38 F 0.5013(10) 0.1294(7) 0.2312(5) 0.174(4) Uani 1 1 d D U . . .
C31 C 0.5037(9) 0.4370(8) 0.6388(5) 0.034(3) Uani 1 1 d . U . . .
C125 C 0.4714(9) 0.1968(8) 0.4205(6) 0.059(3) Uani 1 1 d . U . . .
H125 H 0.418188 0.201015 0.403061 0.071 Uiso 1 1 calc R U . . .
C63 C 0.2302(9) 0.6991(7) 0.3590(5) 0.056(3) Uani 1 1 d . U . . .
H63 H 0.240166 0.700104 0.322068 0.067 Uiso 1 1 calc R U . . .
C127 C 1.0166(9) 0.1402(7) 0.4800(5) 0.066(3) Uani 1 1 d . U . . .
H127 H 1.065116 0.129613 0.459598 0.080 Uiso 1 1 calc R U . . .
C2 C 0.6097(10) 0.2467(8) 0.8773(5) 0.073(3) Uani 1 1 d . U . . .
H2 H 0.649564 0.202086 0.880850 0.088 Uiso 1 1 calc R U . . .
C129 C 0.5440(10) 0.6792(8) 0.3201(6) 0.066(4) Uani 1 1 d . U . . .
H129 H 0.596891 0.677395 0.302605 0.079 Uiso 1 1 calc R U . . .
C65 C 0.5914(10) 0.1165(7) 0.7636(5) 0.067(3) Uani 1 1 d . U . . .
H65 H 0.634472 0.078169 0.758205 0.081 Uiso 1 1 calc R U . . .
C131 C 0.2728(10) 0.4979(8) 0.2511(5) 0.084(3) Uani 1 1 d . U . . .
H131 H 0.214328 0.515678 0.255266 0.101 Uiso 1 1 calc R U . . .
C33 C 0.7992(11) 0.4906(8) 0.5571(5) 0.087(5) Uani 1 1 d . U . . .
H33A H 0.850101 0.512557 0.548162 0.130 Uiso 1 1 calc R U . . .
H33B H 0.815104 0.436562 0.565975 0.130 Uiso 1 1 calc R U . . .
H33C H 0.772681 0.503930 0.588706 0.130 Uiso 1 1 calc R U . . .
C133 C 0.3813(12) 0.6071(11) 0.8500(7) 0.113(4) Uani 1 1 d D U . . .
C67 C 0.2556(8) 0.1066(7) 0.4812(5) 0.063(3) Uani 1 1 d . U . . .
H67 H 0.246757 0.110933 0.443630 0.075 Uiso 1 1 calc R U . . .
C135 C 0.7634(8) 0.7687(7) 0.3378(5) 0.056(3) Uani 1 1 d . U . . .
H135 H 0.769587 0.763961 0.301807 0.067 Uiso 1 1 calc R U . . .
C17 C 0.2649(9) 0.0353(8) 0.5216(5) 0.065(3) Uani 1 1 d . U . . .
H17 H 0.271728 -0.007226 0.508846 0.078 Uiso 1 1 calc R U . . .
F40 F 0.6809(13) 0.1235(10) 1.0992(7) 0.271(7) Uani 1 1 d D U . . .
C137 C 0.1165(9) 0.2115(7) 0.6507(5) 0.062(3) Uani 1 1 d . U . . .
H137 H 0.106928 0.213133 0.613767 0.074 Uiso 1 1 calc R U . . .
C69 C 0.3196(11) 0.4555(9) 0.2989(6) 0.067(3) Uani 1 1 d D U . . .
C139 C 0.6619(15) 0.2021(13) 1.0058(7) 0.185(5) Uani 1 1 d D U . . .
C35 C 0.7431(11) 0.3742(9) 0.2677(6) 0.095(3) Uani 1 1 d . U . . .
H35 H 0.796684 0.343959 0.280982 0.114 Uiso 1 1 calc R U . . .
C141 C 0.0785(9) 0.7173(8) 0.3400(5) 0.070(3) Uani 1 1 d . U . . .
H141 H 0.088157 0.717017 0.303275 0.084 Uiso 1 1 calc R U . . .
C71 C 0.3974(9) 0.7213(8) 0.6754(5) 0.063(3) Uani 1 1 d . U . . .
H71 H 0.343568 0.731492 0.690710 0.076 Uiso 1 1 calc R U . . .
C143 C 0.8652(9) -0.0109(8) 0.7673(6) 0.070(3) Uani 1 1 d . U . . .
H143 H 0.870103 -0.054010 0.797700 0.084 Uiso 1 1 calc R U . . .
C9 C 0.4145(9) 0.7675(7) 0.6237(5) 0.055(3) Uani 1 1 d . U . . .
H9 H 0.372430 0.807803 0.603928 0.066 Uiso 1 1 calc R U . . .
C145 C 0.8664(10) -0.0167(8) 0.7188(6) 0.075(3) Uani 1 1 d . U . . .
H145 H 0.878620 -0.065224 0.714920 0.090 Uiso 1 1 calc R U . . .
C73 C -0.0159(9) 0.7277(8) 0.4128(5) 0.072(3) Uani 1 1 d . U . . .
H73 H -0.072415 0.735970 0.424882 0.086 Uiso 1 1 calc R U . . .
C147 C 0.1690(12) 0.5048(9) 0.4099(6) 0.092(5) Uani 1 1 d . U . . .
H147 H 0.128669 0.545552 0.414320 0.110 Uiso 1 1 calc R U . . .
C37 C 0.1861(11) 0.4373(9) 0.4483(6) 0.090(4) Uani 1 1 d . U . . .
H37 H 0.160901 0.432801 0.482869 0.108 Uiso 1 1 calc R U . . .
C149 C 0.4510(9) 0.2679(8) 0.6184(6) 0.083(4) Uani 1 1 d . U . . .
H14A H 0.405002 0.308894 0.600694 0.124 Uiso 1 1 calc R U . . .
H14B H 0.499268 0.267365 0.594246 0.124 Uiso 1 1 calc R U . . .
H14C H 0.468849 0.274489 0.652855 0.124 Uiso 1 1 calc R U . . .
F42 F 0.7526(13) 0.2142(9) 1.0747(6) 0.255(6) Uani 1 1 d D U . . .
C75 C 0.6991(10) 0.3474(8) 0.5989(5) 0.075(4) Uani 1 1 d . U . . .
H75A H 0.683121 0.384751 0.563694 0.112 Uiso 1 1 calc R U . . .
H75B H 0.692527 0.371294 0.628234 0.112 Uiso 1 1 calc R U . . .
H75C H 0.662273 0.310496 0.605244 0.112 Uiso 1 1 calc R U . . .
C151 C 0.2989(10) 0.5244(8) 0.5621(6) 0.084(5) Uani 1 1 d . U . . .
H15A H 0.312688 0.483657 0.545664 0.126 Uiso 1 1 d R U . . .
H15B H 0.307338 0.504877 0.601934 0.126 Uiso 1 1 d R U . . .
H15C H 0.336058 0.560277 0.547854 0.126 Uiso 1 1 d R U . . .
F44 F 0.3934(11) 0.2090(9) 0.9179(6) 0.260(3) Uani 1 1 d D U . . .
C19 C 0.7163(10) 0.4940(8) 0.8181(5) 0.074(3) Uani 1 1 d . U . . .
H19 H 0.767729 0.511801 0.808648 0.089 Uiso 1 1 calc R U . . .
C153 C 0.3262(14) 0.3733(10) 0.8987(7) 0.114(3) Uani 1 1 d D U . . .
F46 F 0.4676(11) 0.6638(9) 0.0792(5) 0.208(5) Uani 1 1 d D U . B 2
C77 C 0.2665(11) 0.4483(10) 0.3510(6) 0.071(3) Uani 1 1 d D U . . .
C155 C 0.3653(10) 0.7201(10) 0.5109(6) 0.090(5) Uani 1 1 d . U . . .
H15D H 0.339243 0.770848 0.490650 0.135 Uiso 1 1 calc R U . . .
H15E H 0.426206 0.717333 0.517020 0.135 Uiso 1 1 calc R U . . .
H15F H 0.338395 0.705851 0.546262 0.135 Uiso 1 1 calc R U . . .
C39 C 0.2811(8) 0.6887(7) 0.4470(5) 0.052(2) Uani 1 1 d . U . . .
C157 C 0.2506(18) 0.5392(14) 0.1448(10) 0.131(5) Uani 0.5 1 d D U P C 1
F48 F 0.7354(9) 0.4587(8) 0.1059(5) 0.181(5) Uani 1 1 d D U . . .
F50 F 0.4139(12) 0.2489(11) 0.9899(7) 0.250(2) Uani 1 1 d D U . . .
C79 C 0.6062(8) 0.2281(7) 0.4192(5) 0.051(3) Uani 1 1 d . U . . .
H79 H 0.643872 0.258514 0.399842 0.062 Uiso 1 1 calc R U . . .
F52 F 0.5361(11) 0.2233(7) 0.1694(5) 0.166(4) Uani 1 1 d D U . . .
C159 C 0.6096(9) 0.1625(7) 0.7957(5) 0.063(3) Uani 1 1 d . U . . .
H159 H 0.664082 0.155934 0.812342 0.075 Uiso 1 1 calc R U . . .
F54 F 0.7532(9) 0.2077(7) 0.9432(5) 0.176(5) Uani 1 1 d D U . . .
C5 C 0.3520(9) 0.2010(7) 0.6601(5) 0.057(3) Uani 1 1 d . U . . .
C161 C 0.8293(10) 0.4341(8) 0.4387(5) 0.075(3) Uani 1 1 d . U . . .
H161 H 0.860016 0.438354 0.468668 0.090 Uiso 1 1 calc R U . . .
C81 C 0.5409(13) 0.6895(11) 0.0847(8) 0.200(5) Uani 1 1 d D U . . .
F56 F 0.3481(12) 0.7722(11) 0.9665(7) 0.259(7) Uani 1 1 d D U . . .
F58 F 0.4997(13) 0.1005(11) 0.1351(8) 0.268(7) Uani 1 1 d D U . . .
O23 O 0.5993(8) 0.4973(6) 0.8785(4) 0.092(3) Uani 1 1 d . U . . .
C163 C 0.6706(14) 0.5135(10) 0.8586(8) 0.115(4) Uani 1 1 d D U . . .
C41 C 0.1880(9) 0.6900(8) 0.5253(5) 0.049(3) Uani 1 1 d . U . . .
C165 C 0.6159(11) 0.2835(10) 0.9144(6) 0.092(4) Uani 1 1 d D U . . .
C83 C 0.5549(9) 0.6079(8) 0.5373(6) 0.078(4) Uani 1 1 d . U . . .
H83A H 0.503036 0.614756 0.515282 0.116 Uiso 1 1 calc R U . . .
H83B H 0.541928 0.594046 0.576161 0.116 Uiso 1 1 calc R U . . .
H83C H 0.597754 0.568637 0.529877 0.116 Uiso 1 1 calc R U . . .
C167 C 0.7970(11) 0.3634(9) 0.3825(6) 0.076(3) Uani 1 1 d . U . . .
H167 H 0.802771 0.317077 0.375092 0.091 Uiso 1 1 calc R U . . .
C21 C 0.2160(11) 0.5076(10) 0.3644(6) 0.088(4) Uani 1 1 d . U . . .
H21 H 0.214030 0.555192 0.339102 0.105 Uiso 1 1 calc R U . . .
F60 F 0.3871(11) 0.7368(9) 0.8735(6) 0.197(5) Uani 1 1 d D U . . .
C169 C 0.6375(10) 0.1350(10) 0.6276(6) 0.105(6) Uani 1 1 d . U . . .
H16A H 0.663607 0.087671 0.621589 0.158 Uiso 1 1 calc R U . . .
H16B H 0.576190 0.137237 0.631575 0.158 Uiso 1 1 calc R U . . .
H16C H 0.662512 0.139263 0.660961 0.158 Uiso 1 1 calc R U . . .
C85 C 0.6818(8) 0.6983(7) 0.8618(4) 0.198(5) Uani 1 1 d D U . . .
F62 F 0.7898(11) 0.3694(10) 0.0561(6) 0.239(6) Uani 1 1 d D U . . .
C171 C 0.5637(13) 0.4644(11) 1.0038(7) 0.134(6) Uani 1 1 d D U . . .
H17G H 0.540434 0.464874 0.968554 0.201 Uiso 1 1 d R U . . .
H17H H 0.618474 0.430204 1.011924 0.201 Uiso 1 1 d R U . . .
H17I H 0.571643 0.514344 1.002254 0.201 Uiso 1 1 d R U . . .
C43 C 0.8534(16) 0.3914(13) 0.0828(9) 0.197(6) Uani 1 1 d D U . . .
C173 C 0.3071(8) 0.3081(8) 0.9434(5) 0.164(3) Uani 1 1 d D U . . .
C87 C 0.4433(18) 0.1545(15) 0.1480(11) 0.206(6) Uani 1 1 d D U . . .
C175 C 0.4553(14) 0.5010(11) 1.0614(7) 0.145(6) Uani 1 1 d D U . . .
H17J H 0.490308 0.537061 1.063045 0.217 Uiso 1 1 calc R U . . .
H17K H 0.432181 0.481748 1.097401 0.217 Uiso 1 1 calc R U . . .
H17L H 0.408404 0.525020 1.034474 0.217 Uiso 1 1 calc R U . . .
C11 C 0.4532(14) 0.4140(12) 1.0148(7) 0.142(6) Uani 1 1 d D U . . .
H11A H 0.485797 0.370929 1.005492 0.213 Uiso 1 1 d R U . . .
H11B H 0.432477 0.453059 0.981092 0.213 Uiso 1 1 d R U . . .
H11C H 0.404807 0.399679 1.036572 0.213 Uiso 1 1 d R U . . .
F63 F 0.4991(11) 0.7474(8) 0.1030(5) 0.221(6) Uani 1 1 d D U . . .
C177 C 0.7104(16) 0.1709(14) 1.0568(9) 0.216(6) Uani 1 1 d D U . . .
C89 C 0.6252(10) 0.6299(8) 0.8741(7) 0.171(4) Uani 1 1 d D U . . .
F2 F 0.4457(13) 0.2069(11) 0.0983(7) 0.238(6) Uani 1 1 d D U . . .
F33 F 0.5964(10) 0.6607(7) 0.8168(5) 0.195(5) Uani 1 1 d D U . . .
F17 F 0.7041(8) 0.5382(7) 0.9366(5) 0.153(4) Uani 1 1 d D U . . .
C179 C 0.5205(15) 0.3647(10) 0.4885(7) 0.145(6) Uani 1 1 d D U . . .
H17D H 0.482560 0.332867 0.482691 0.217 Uiso 1 1 d R U . . .
H17E H 0.514640 0.369377 0.525611 0.217 Uiso 1 1 d R U . . .
H17F H 0.579450 0.342797 0.483611 0.217 Uiso 1 1 d R U . . .
C45 C 0.5865(11) 0.4634(11) 0.4636(7) 0.140(6) Uani 1 1 d D U . . .
H45A H 0.635989 0.434774 0.451116 0.210 Uiso 1 1 calc R U . . .
H45B H 0.592157 0.454742 0.503146 0.210 Uiso 1 1 calc R U . . .
H45C H 0.583076 0.516247 0.444955 0.210 Uiso 1 1 calc R U . . .
C181 C 0.3293(16) 0.1668(10) 0.9947(7) 0.2470(16) Uani 1 1 d D U . . .
C91 C 0.4175(13) 0.2375(10) 0.2116(7) 0.120(4) Uani 1 1 d D U . . .
F35 F 0.3674(12) 0.1439(10) 0.1632(7) 0.231(5) Uani 1 1 d D U . . .
C183 C 0.4690(16) 0.1910(13) 0.1858(9) 0.166(5) Uani 1 1 d D U . . .
F9 F 0.6131(9) 0.7548(7) 0.8589(6) 0.246(6) Uani 1 1 d D U . . .
F37 F 0.7296(9) 0.6744(8) 0.9100(5) 0.219(5) Uani 1 1 d D U . . .
F19 F 0.7897(13) 0.1341(10) 1.0483(6) 0.241(6) Uani 1 1 d D U . . .
F39 F 0.5974(12) 0.2410(9) 1.0233(5) 0.215(6) Uani 1 1 d D U . . .
F5 F 0.6382(10) 0.1445(8) 0.9951(5) 0.185(5) Uani 1 1 d D U . . .
F41 F 0.1993(16) 0.6696(13) 0.0729(9) 0.175(6) Uani 0.5 1 d D U P A 2
F21 F 0.2878(19) 0.5992(15) 0.1053(10) 0.151(6) Uani 0.5 1 d D U P C 1
F43 F 0.5121(15) 0.7651(12) 0.0014(8) 0.293(8) Uani 1 1 d D U . . .
F11 F 0.6378(15) 0.6699(12) 0.0126(8) 0.296(8) Uani 1 1 d D U . . .
C23 C 0.5783(15) 0.7174(13) 0.0301(8) 0.242(7) Uani 1 1 d D U . . .
F45 F 0.2651(12) 0.6963(9) 0.9774(6) 0.225(5) Uani 1 1 d D U . . .
F23 F 0.2320(12) 0.7706(9) 0.9180(6) 0.232(5) Uani 1 1 d D U . . .
C185 C 0.3127(16) 0.7347(14) 0.9362(11) 0.221(5) Uani 1 1 d D U . . .
C93 C 0.3472(16) 0.6878(14) 0.9034(10) 0.184(4) Uani 1 1 d D U . . .
F47 F 0.3003(12) 0.1946(9) 1.0373(6) 0.270(3) Uani 1 1 d D U . . .
C187 C 0.3471(14) 0.2305(9) 0.9587(8) 0.2369(16) Uani 1 1 d D U . . .
F3 F 0.4075(11) 0.1222(10) 1.0042(7) 0.273(3) Uani 1 1 d D U . . .
C47 C 0.7996(15) 0.4020(13) 0.1313(9) 0.172(5) Uani 1 1 d D U . . .
F49 F 0.9093(10) 0.3271(10) 0.1044(6) 0.245(6) Uani 1 1 d D U . . .
C189 C 0.4285(11) 0.4923(11) 0.4551(7) 0.145(7) Uani 1 1 d D U . . .
H18A H 0.442765 0.541830 0.444308 0.217 Uiso 1 1 d R U . . .
H18B H 0.410825 0.480310 0.493108 0.217 Uiso 1 1 d R U . . .
H18C H 0.382075 0.491060 0.431278 0.217 Uiso 1 1 d R U . . .
C95 C 0.5483(15) 0.3752(12) 1.0880(8) 0.159(7) Uani 1 1 d D U . . .
H95A H 0.567320 0.337031 1.069553 0.239 Uiso 1 1 d R U . . .
H95B H 0.505120 0.359621 1.114253 0.239 Uiso 1 1 d R U . . .
H95C H 0.596840 0.382221 1.107273 0.239 Uiso 1 1 d R U . . .
C191 C 0.2201(18) 0.7130(14) 0.1034(9) 0.176(6) Uani 0.5 1 d D U P A 2
C3 C 0.4904(11) 0.4403(10) 0.6945(5) 0.083(5) Uani 1 1 d . U . . .
H3A H 0.441730 0.479561 0.694870 0.124 Uiso 1 1 calc R U . . .
H3B H 0.541348 0.451034 0.708735 0.124 Uiso 1 1 calc R U . . .
H3C H 0.479092 0.392710 0.717399 0.124 Uiso 1 1 calc R U . . .
F25 F 0.2749(17) 0.4254(14) 0.1198(9) 0.165(7) Uani 0.5 1 d D U P C 1
F51 F 0.2655(12) 0.1313(10) 0.9804(7) 0.308(2) Uani 1 1 d D U . . .
F13 F 0.7179(9) 0.6963(9) 0.8126(5) 0.269(6) Uani 1 1 d D U . . .
F53 F 0.2777(16) 0.7569(14) 0.0797(11) 0.221(8) Uani 0.5 1 d D U P A 2
F27 F 0.1621(16) 0.4464(14) 0.1659(9) 0.172(7) Uani 0.5 1 d D U P C 1
C193 C 0.2549(18) 0.6655(14) 0.1596(10) 0.171(6) Uani 0.5 1 d D U P A 2
F55 F 0.180(2) 0.5895(17) 0.1549(15) 0.152(6) Uani 0.5 1 d D U P C 1
F7 F 0.1462(18) 0.4352(16) 0.0573(9) 0.160(7) Uani 0.5 1 d D U P C 1
C97 C 0.2119(18) 0.4855(19) 0.1225(12) 0.160(5) Uani 0.5 1 d D U P C 1
F57 F 0.2064(15) 0.6915(13) 0.1972(8) 0.187(7) Uani 0.5 1 d D U P A 2
F29 F 0.0786(18) 0.5467(17) 0.0763(10) 0.198(7) Uani 0.5 1 d D U P C 1
C195 C 0.2496(19) 0.5880(11) 0.1594(13) 0.149(5) Uani 0.5 1 d D U P A 2
F59 F 0.1959(17) 0.5368(17) 0.0295(11) 0.196(8) Uani 0.5 1 d D U P C 1
F15 F 0.3376(14) 0.6698(12) 0.1742(9) 0.157(7) Uani 0.5 1 d D U P A 2
C49 C 0.155(2) 0.4987(17) 0.0712(10) 0.171(7) Uani 0.5 1 d D U P C 1
F61 F 0.1460(16) 0.7529(14) 0.1169(10) 0.216(7) Uani 0.5 1 d D U P A 2
F31 F 0.6171(13) 0.7692(11) 0.0334(7) 0.265(7) Uani 1 1 d D U . . .

loop_
_atom_site_aniso_label
_atom_site_aniso_U_11
_atom_site_aniso_U_22
_atom_site_aniso_U_33
_atom_site_aniso_U_23
_atom_site_aniso_U_13
_atom_site_aniso_U_12
Eu1 0.0519(6) 0.0682(5) 0.0469(5) -0.0207(4) -0.0035(4) -0.0090(4)
Eu2 0.0596(6) 0.0714(6) 0.0488(5) -0.0274(4) -0.0008(4) -0.0062(5)
N1 0.067(7) 0.064(6) 0.029(5) -0.012(5) -0.001(5) -0.047(6)
O1 0.036(6) 0.097(6) 0.068(5) -0.038(5) 0.004(4) -0.012(5)
O4 0.044(6) 0.090(6) 0.060(5) -0.022(4) -0.004(4) -0.022(5)
O6 0.064(6) 0.068(5) 0.048(5) -0.005(4) -0.020(4) -0.010(5)
C1 0.056(7) 0.055(6) 0.069(6) -0.029(5) -0.005(5) -0.017(6)
O8 0.053(6) 0.056(5) 0.054(5) -0.029(4) 0.016(4) -0.017(4)
O10 0.063(6) 0.055(5) 0.065(5) -0.025(4) 0.020(4) -0.018(4)
O12 0.033(5) 0.074(5) 0.056(5) -0.008(4) -0.001(4) -0.006(4)
C4 0.052(7) 0.077(7) 0.061(6) -0.016(6) -0.011(5) -0.010(6)
C6 0.034(6) 0.055(5) 0.052(5) -0.021(5) -0.001(5) -0.007(5)
F1 0.178(9) 0.189(9) 0.131(7) -0.056(7) 0.088(7) -0.108(7)
C8 0.069(7) 0.077(6) 0.063(6) -0.042(5) -0.012(5) -0.005(6)
C10 0.046(6) 0.071(6) 0.053(5) -0.016(5) 0.010(5) -0.013(5)
O14 0.069(6) 0.072(6) 0.046(4) -0.023(4) 0.014(4) -0.022(5)
C12 0.041(6) 0.060(6) 0.050(6) -0.015(5) -0.005(5) -0.001(5)
O16 0.052(6) 0.104(6) 0.070(5) -0.051(5) 0.006(5) -0.012(5)
F4 0.140(9) 0.169(8) 0.136(7) -0.060(6) -0.045(6) -0.088(7)
C14 0.048(7) 0.074(7) 0.055(6) -0.034(5) 0.005(5) -0.016(6)
C16 0.042(6) 0.061(5) 0.047(5) -0.020(4) 0.013(4) -0.013(5)
O18 0.061(6) 0.060(5) 0.068(5) -0.021(4) -0.017(4) -0.013(5)
C18 0.050(6) 0.061(6) 0.049(6) -0.030(5) 0.014(5) -0.010(5)
O20 0.104(7) 0.080(6) 0.065(5) -0.039(5) -0.039(5) 0.000(5)
C20 0.053(6) 0.077(6) 0.053(6) -0.019(5) -0.008(5) -0.019(5)
C22 0.042(6) 0.050(5) 0.043(5) -0.009(5) 0.005(4) -0.011(5)
N3 0.127(8) 0.117(7) 0.070(6) -0.062(5) 0.018(6) -0.015(6)
O22 0.056(6) 0.097(6) 0.039(4) -0.009(4) 0.003(4) -0.014(5)
O24 0.053(5) 0.054(5) 0.050(4) -0.018(4) 0.001(4) -0.001(4)
C24 0.055(6) 0.062(5) 0.062(5) -0.025(5) -0.006(5) -0.013(5)
O3 0.068(6) 0.121(7) 0.067(5) -0.014(5) -0.004(5) 0.006(6)
C26 0.036(6) 0.069(6) 0.053(5) -0.032(5) 0.011(5) -0.011(5)
C28 0.057(7) 0.063(6) 0.070(6) -0.023(5) -0.008(6) -0.011(6)
C30 0.041(7) 0.079(7) 0.057(6) -0.027(6) -0.005(5) -0.011(6)
O13 0.040(5) 0.086(5) 0.073(5) -0.053(5) 0.013(4) -0.010(4)
O7 0.056(6) 0.055(5) 0.045(4) -0.020(4) -0.011(4) 0.007(4)
O15 0.036(5) 0.074(5) 0.048(4) -0.021(4) 0.004(3) -0.020(4)
O2 0.085(7) 0.147(7) 0.095(6) -0.075(5) -0.009(5) 0.007(6)
C32 0.046(6) 0.069(6) 0.043(5) -0.018(5) 0.001(5) -0.015(5)
C34 0.049(6) 0.064(6) 0.056(5) -0.025(5) 0.003(5) -0.019(5)
C36 0.039(5) 0.054(5) 0.052(4) -0.015(4) -0.005(4) -0.011(4)
F6 0.213(11) 0.205(10) 0.141(8) -0.089(7) 0.013(8) 0.049(9)
C38 0.045(6) 0.066(6) 0.051(5) -0.019(5) 0.006(5) -0.013(5)
C40 0.062(7) 0.094(7) 0.059(6) -0.041(6) 0.008(6) -0.023(6)
C42 0.034(5) 0.072(5) 0.052(5) -0.019(5) 0.004(4) -0.004(5)
C44 0.040(7) 0.087(7) 0.049(6) -0.013(6) 0.000(5) -0.008(6)
C46 0.047(6) 0.073(6) 0.049(5) -0.021(5) -0.007(5) -0.007(5)
C48 0.049(6) 0.077(6) 0.047(5) -0.023(5) -0.001(5) -0.009(5)
O17 0.091(7) 0.097(7) 0.059(5) -0.035(5) 0.033(5) -0.024(6)
F8 0.161(10) 0.144(9) 0.163(9) -0.034(7) -0.135(7) 0.021(8)
C50 0.051(6) 0.063(6) 0.060(6) -0.028(5) -0.002(5) -0.012(5)
C52 0.171(8) 0.165(8) 0.100(7) -0.028(7) 0.050(7) -0.070(7)
N2 0.057(8) 0.092(8) 0.070(7) -0.033(6) -0.008(6) -0.006(6)
C54 0.047(6) 0.079(6) 0.057(6) -0.036(5) -0.002(5) -0.008(6)
C56 0.051(6) 0.074(6) 0.049(5) -0.014(5) 0.004(5) -0.010(5)
C58 0.048(6) 0.066(6) 0.053(5) -0.014(5) 0.002(5) -0.016(5)
C60 0.036(6) 0.051(6) 0.052(5) -0.021(5) -0.002(5) -0.010(5)
C62 0.034(5) 0.059(5) 0.044(5) -0.020(4) -0.004(4) 0.002(5)
C64 0.043(6) 0.060(6) 0.045(5) -0.018(5) 0.005(5) -0.017(5)
O9 0.063(6) 0.080(6) 0.047(5) -0.035(5) -0.016(4) 0.004(5)
O19 0.116(7) 0.124(6) 0.055(5) -0.022(4) -0.002(5) -0.068(5)
C66 0.061(7) 0.063(6) 0.059(6) -0.009(5) -0.009(5) -0.018(6)
C68 0.040(5) 0.057(5) 0.049(5) -0.024(4) 0.001(4) -0.008(5)
C70 0.045(6) 0.057(5) 0.056(5) -0.029(5) 0.007(5) -0.011(5)
C72 0.043(6) 0.055(6) 0.049(6) -0.026(5) 0.003(5) -0.007(5)
C74 0.068(7) 0.060(6) 0.061(6) -0.021(5) -0.012(5) -0.015(6)
F10 0.175(9) 0.234(9) 0.126(7) -0.034(7) 0.055(7) -0.088(8)
C76 0.045(6) 0.065(6) 0.040(5) -0.018(5) -0.003(4) -0.007(5)
C78 0.109(7) 0.115(7) 0.081(7) -0.039(6) -0.033(6) -0.038(7)
C80 0.051(6) 0.061(6) 0.057(6) -0.019(5) -0.005(5) -0.013(5)
C82 0.120(8) 0.136(8) 0.073(6) -0.042(7) 0.046(6) -0.052(7)
C84 0.045(6) 0.074(6) 0.046(5) -0.021(5) 0.000(5) -0.010(5)
C86 0.045(6) 0.063(6) 0.043(5) -0.030(5) 0.002(5) -0.011(5)
C88 0.037(6) 0.088(6) 0.057(5) -0.021(5) -0.006(5) -0.003(5)
F12 0.157(10) 0.197(10) 0.136(8) -0.033(7) 0.084(8) 0.044(8)
C90 0.054(6) 0.063(6) 0.050(5) -0.021(5) 0.001(5) -0.022(5)
C92 0.061(6) 0.059(6) 0.063(5) -0.020(5) 0.017(5) -0.016(5)
C94 0.050(7) 0.077(7) 0.052(6) -0.022(6) -0.006(5) -0.015(6)
C96 0.066(7) 0.096(7) 0.065(6) -0.016(6) 0.003(6) -0.028(6)
F14 0.122(8) 0.165(8) 0.117(7) -0.107(6) -0.008(6) 0.007(7)
C98 0.095(7) 0.151(7) 0.083(6) -0.014(6) 0.002(6) 0.003(7)
C100 0.045(7) 0.099(7) 0.074(6) -0.049(6) 0.007(5) -0.027(6)
F16 0.151(9) 0.256(10) 0.083(6) 0.001(7) -0.001(6) -0.065(8)
C102 0.047(6) 0.090(6) 0.058(6) -0.027(5) -0.008(5) -0.005(5)
C104 0.044(6) 0.065(6) 0.052(6) -0.014(5) 0.008(5) -0.015(5)
O5 0.040(5) 0.071(5) 0.061(5) -0.026(4) 0.007(4) -0.021(4)
C106 0.048(5) 0.056(5) 0.058(5) -0.017(4) -0.009(4) -0.007(5)
C108 0.046(6) 0.064(6) 0.056(5) -0.026(5) 0.002(5) -0.004(5)
C110 0.050(6) 0.056(6) 0.057(6) -0.014(5) -0.002(5) -0.013(5)
C112 0.055(6) 0.061(5) 0.060(5) -0.024(5) 0.004(5) -0.009(5)
C114 0.054(6) 0.058(6) 0.066(6) -0.022(5) 0.004(5) -0.009(5)
C116 0.037(6) 0.062(5) 0.056(5) -0.030(5) 0.002(5) -0.007(5)
C118 0.036(6) 0.066(5) 0.045(5) -0.020(5) -0.008(4) -0.004(5)
C120 0.047(5) 0.066(5) 0.054(5) -0.022(5) -0.010(4) -0.007(5)
C122 0.047(6) 0.054(6) 0.057(6) -0.009(5) 0.006(5) -0.005(5)
C124 0.043(6) 0.054(5) 0.046(5) -0.013(4) 0.000(4) -0.017(5)
C126 0.055(6) 0.070(6) 0.065(6) -0.021(5) -0.014(5) -0.013(5)
C128 0.043(6) 0.079(6) 0.053(6) -0.016(5) 0.001(5) -0.019(6)
F18 0.183(11) 0.180(9) 0.096(7) -0.034(6) 0.027(7) 0.066(8)
O21 0.116(7) 0.126(7) 0.073(5) -0.050(5) 0.033(5) -0.038(6)
C130 0.058(6) 0.066(6) 0.057(5) -0.016(5) 0.008(5) -0.016(5)
C132 0.091(7) 0.109(7) 0.061(6) -0.039(5) 0.029(5) -0.027(6)
C134 0.075(7) 0.094(7) 0.061(6) -0.037(6) -0.030(5) -0.017(6)
C136 0.039(6) 0.072(5) 0.057(5) -0.031(5) 0.009(5) -0.016(5)
C138 0.041(6) 0.061(6) 0.035(5) -0.019(5) -0.002(4) -0.001(5)
C140 0.051(7) 0.077(7) 0.069(7) -0.041(6) 0.005(6) -0.024(6)
C142 0.047(8) 0.084(8) 0.062(7) -0.025(6) -0.007(6) -0.029(6)
C144 0.038(6) 0.059(6) 0.046(5) -0.013(5) 0.004(5) -0.019(5)
C146 0.065(8) 0.062(7) 0.073(7) -0.017(6) -0.008(6) -0.021(6)
C148 0.073(8) 0.099(7) 0.068(6) -0.055(6) -0.002(6) 0.000(7)
C150 0.058(8) 0.080(7) 0.056(7) -0.027(6) -0.007(6) -0.010(6)
C152 0.042(6) 0.082(6) 0.066(5) -0.040(5) 0.006(5) -0.017(5)
C154 0.070(7) 0.076(7) 0.068(6) -0.022(6) 0.021(6) -0.011(6)
C156 0.063(7) 0.094(7) 0.063(6) -0.038(6) -0.021(6) -0.006(6)
C158 0.044(6) 0.073(6) 0.061(6) -0.031(5) -0.003(5) -0.019(5)
C160 0.056(7) 0.054(6) 0.064(6) -0.003(5) 0.001(5) -0.002(6)
C162 0.065(7) 0.065(6) 0.051(6) -0.032(5) -0.012(5) -0.003(5)
F20 0.208(11) 0.223(9) 0.206(9) -0.123(8) 0.021(9) -0.054(9)
C164 0.046(6) 0.067(6) 0.046(5) -0.028(5) -0.011(5) 0.005(5)
C166 0.061(6) 0.064(6) 0.073(6) -0.027(5) 0.006(5) -0.012(5)
C168 0.055(6) 0.064(6) 0.061(6) -0.017(5) 0.001(5) -0.011(5)
C170 0.059(7) 0.069(7) 0.055(6) -0.026(5) 0.003(5) -0.010(6)
C172 0.097(12) 0.100(10) 0.079(10) -0.030(9) -0.003(9) -0.018(9)
C174 0.055(6) 0.068(6) 0.045(5) -0.019(5) 0.002(5) -0.015(5)
C176 0.040(5) 0.065(6) 0.053(5) -0.019(5) -0.005(4) -0.010(5)
F22 0.175(10) 0.223(10) 0.136(8) -0.072(7) 0.041(7) -0.075(8)
C178 0.038(6) 0.079(6) 0.048(5) -0.031(5) -0.001(5) -0.004(5)
F24 0.104(10) 0.194(11) 0.092(9) -0.018(10) -0.010(8) 0.003(10)
C180 0.148(8) 0.148(8) 0.104(7) -0.054(6) 0.043(6) 0.020(7)
C182 0.053(6) 0.068(6) 0.060(5) -0.022(5) -0.012(5) -0.006(5)
O11 0.108(7) 0.101(7) 0.058(6) -0.023(5) -0.014(5) -0.043(6)
C184 0.050(7) 0.063(6) 0.052(6) -0.019(5) 0.000(5) -0.014(6)
C186 0.049(5) 0.053(5) 0.050(5) -0.024(4) -0.008(4) -0.008(5)
C188 0.052(7) 0.071(7) 0.054(6) -0.038(5) -0.003(5) -0.012(6)
C190 0.052(6) 0.076(6) 0.055(5) -0.026(5) 0.015(5) -0.018(5)
F26 0.151(9) 0.168(8) 0.131(7) -0.104(6) -0.003(6) 0.040(7)
C192 0.047(7) 0.090(6) 0.059(6) -0.037(5) 0.000(5) -0.008(6)
C194 0.065(7) 0.089(7) 0.048(6) -0.025(6) 0.018(5) -0.017(6)
C196 0.051(8) 0.089(7) 0.069(7) -0.039(6) 0.005(6) -0.008(6)
C197 0.041(6) 0.058(5) 0.051(5) -0.016(5) -0.001(5) -0.016(5)
C99 0.103(8) 0.146(7) 0.104(7) -0.085(6) -0.005(7) 0.005(7)
C25 0.153(8) 0.124(7) 0.096(6) -0.035(6) -0.077(6) 0.022(7)
C101 0.048(6) 0.104(6) 0.077(6) -0.044(6) 0.010(5) -0.023(6)
C51 0.071(7) 0.075(7) 0.060(6) -0.017(6) 0.002(6) -0.014(6)
C103 0.043(6) 0.100(6) 0.069(6) -0.050(5) 0.009(5) -0.024(5)
C13 0.048(6) 0.051(5) 0.063(6) -0.012(5) -0.002(5) -0.003(5)
C105 0.040(6) 0.106(6) 0.061(6) -0.012(5) -0.001(5) -0.008(6)
C53 0.040(6) 0.085(6) 0.054(5) -0.011(5) -0.003(5) -0.008(5)
C107 0.090(6) 0.113(6) 0.078(3) -0.021(4) 0.002(3) -0.052(6)
C27 0.071(7) 0.075(7) 0.062(6) -0.009(6) -0.008(6) -0.002(6)
F28 0.171(10) 0.169(8) 0.138(8) -0.047(7) -0.096(7) -0.041(7)
F30 0.164(10) 0.224(9) 0.158(8) -0.144(7) 0.036(7) -0.084(8)
C109 0.040(5) 0.060(5) 0.051(5) -0.017(4) 0.003(4) -0.016(5)
C55 0.070(7) 0.063(6) 0.065(6) -0.026(5) -0.010(5) -0.006(6)
C111 0.125(8) 0.177(8) 0.115(7) -0.077(6) 0.011(7) 0.004(7)
F32 0.220(10) 0.188(9) 0.136(7) -0.068(7) 0.124(7) -0.093(8)
C7 0.057(6) 0.065(6) 0.070(6) -0.021(5) 0.009(5) -0.013(5)
C113 0.079(8) 0.106(8) 0.078(7) -0.030(7) 0.025(7) -0.004(7)
C57 0.086(11) 0.059(8) 0.087(10) -0.018(7) 0.015(8) -0.009(8)
C115 0.053(6) 0.076(6) 0.049(5) -0.029(5) 0.012(5) -0.020(5)
C29 0.050(8) 0.082(8) 0.072(7) -0.029(6) 0.006(6) -0.003(7)
C117 0.047(6) 0.088(6) 0.072(5) -0.042(5) 0.006(5) -0.027(5)
C59 0.045(5) 0.067(5) 0.050(5) -0.022(4) -0.004(4) -0.003(5)
C119 0.085(9) 0.071(8) 0.073(7) -0.032(7) -0.018(7) 0.007(7)
F34 0.219(13) 0.254(12) 0.151(10) -0.063(9) 0.056(9) -0.086(10)
C15 0.058(7) 0.068(6) 0.075(6) -0.037(5) 0.007(5) -0.009(6)
C121 0.137(8) 0.182(7) 0.128(7) -0.105(6) 0.015(7) -0.035(7)
C61 0.056(8) 0.088(7) 0.057(7) -0.020(6) -0.006(6) -0.024(6)
C123 0.071(7) 0.067(6) 0.056(5) -0.040(5) -0.008(5) -0.004(5)
F36 0.108(9) 0.200(10) 0.094(8) -0.021(9) -0.018(8) 0.010(9)
F38 0.223(11) 0.176(9) 0.144(8) -0.072(7) -0.019(8) -0.046(8)
C31 0.034(7) 0.054(7) 0.013(5) -0.016(5) -0.007(5) 0.006(5)
C125 0.032(6) 0.090(7) 0.059(6) -0.031(6) -0.002(5) -0.009(6)
C63 0.042(6) 0.077(6) 0.055(6) -0.028(5) 0.004(5) -0.013(6)
C127 0.047(7) 0.098(7) 0.055(6) -0.032(6) 0.000(5) 0.001(6)
C2 0.087(7) 0.072(6) 0.063(6) -0.028(5) -0.029(5) -0.002(5)
C129 0.049(8) 0.090(8) 0.061(7) -0.029(6) 0.016(6) -0.009(7)
C65 0.054(8) 0.073(7) 0.081(7) -0.034(6) 0.002(6) -0.006(6)
C131 0.068(7) 0.115(7) 0.053(5) -0.008(5) 0.013(5) -0.003(6)
C33 0.131(14) 0.063(9) 0.058(9) -0.009(7) -0.024(9) -0.006(9)
C133 0.117(8) 0.133(8) 0.087(7) -0.048(6) 0.041(6) 0.003(7)
C67 0.059(6) 0.076(6) 0.056(5) -0.021(5) -0.003(5) -0.016(5)
C135 0.045(6) 0.061(6) 0.057(5) -0.011(5) -0.003(5) -0.008(5)
C17 0.062(7) 0.069(6) 0.070(6) -0.026(6) -0.004(6) -0.017(6)
F40 0.318(16) 0.273(13) 0.167(11) -0.009(11) -0.082(11) 0.008(13)
C137 0.043(6) 0.094(6) 0.069(6) -0.047(5) 0.006(5) -0.027(5)
C69 0.067(7) 0.087(7) 0.040(6) -0.012(6) 0.014(6) -0.013(6)
C139 0.212(9) 0.176(9) 0.132(8) -0.026(8) -0.097(8) 0.029(8)
C35 0.084(7) 0.125(7) 0.092(6) -0.070(6) -0.007(6) 0.006(6)
C141 0.039(7) 0.107(8) 0.060(7) -0.022(6) -0.006(6) -0.007(7)
C71 0.050(6) 0.081(6) 0.055(5) -0.016(5) 0.005(5) -0.010(5)
C143 0.072(7) 0.065(6) 0.066(6) -0.013(5) -0.008(5) -0.004(6)
C9 0.049(7) 0.071(7) 0.046(6) -0.019(5) -0.003(5) -0.007(6)
C145 0.086(7) 0.069(7) 0.066(6) -0.017(6) -0.017(6) -0.004(6)
C73 0.041(7) 0.103(7) 0.062(6) -0.013(6) 0.002(5) -0.008(6)
C147 0.099(9) 0.086(8) 0.070(8) -0.006(7) 0.035(7) 0.003(8)
C37 0.095(8) 0.095(7) 0.067(7) -0.012(6) 0.035(6) -0.004(7)
C149 0.051(9) 0.106(10) 0.089(9) -0.012(8) -0.005(7) -0.032(8)
F42 0.310(14) 0.236(12) 0.162(10) 0.003(9) -0.142(10) 0.012(11)
C75 0.069(10) 0.078(9) 0.062(8) -0.006(7) -0.013(7) 0.004(8)
C151 0.068(11) 0.098(10) 0.076(9) -0.030(8) 0.007(8) 0.017(9)
F44 0.255(8) 0.258(7) 0.215(3) -0.015(3) 0.032(3) -0.008(5)
C19 0.073(7) 0.103(7) 0.073(6) -0.059(5) 0.019(5) -0.033(6)
C153 0.121(7) 0.155(5) 0.076(4) -0.023(4) -0.004(3) -0.067(5)
F46 0.262(12) 0.225(11) 0.127(8) -0.006(8) -0.011(9) -0.096(10)
C77 0.072(7) 0.082(7) 0.054(6) -0.011(5) 0.008(6) -0.013(6)
C155 0.057(11) 0.140(14) 0.079(10) -0.056(10) -0.001(8) 0.007(10)
C39 0.037(5) 0.072(5) 0.054(5) -0.034(4) 0.003(4) -0.006(5)
C157 0.100(8) 0.171(8) 0.092(7) -0.012(7) -0.007(7) 0.007(7)
F48 0.149(10) 0.230(10) 0.122(8) -0.011(8) 0.064(7) 0.001(9)
F50 0.236(5) 0.264(4) 0.201(4) 0.014(3) 0.011(3) -0.055(2)
C79 0.042(6) 0.071(6) 0.045(5) -0.025(5) 0.000(5) -0.006(5)
F52 0.229(11) 0.165(9) 0.136(8) -0.075(7) 0.022(8) -0.064(8)
C159 0.053(7) 0.073(7) 0.074(7) -0.040(6) -0.010(6) -0.011(6)
F54 0.160(10) 0.176(9) 0.153(8) -0.025(8) -0.113(8) 0.042(8)
C5 0.046(6) 0.075(6) 0.061(6) -0.029(5) 0.008(5) -0.025(5)
C161 0.084(7) 0.079(6) 0.066(6) -0.035(5) -0.018(5) 0.000(6)
C81 0.228(10) 0.214(9) 0.146(8) -0.014(8) 0.059(8) -0.075(8)
F56 0.293(15) 0.254(13) 0.228(12) -0.110(10) 0.038(11) 0.012(12)
F58 0.297(15) 0.278(13) 0.226(12) -0.073(11) -0.015(12) -0.041(13)
O23 0.095(8) 0.124(7) 0.086(6) -0.071(5) 0.014(5) -0.033(6)
C163 0.119(7) 0.153(7) 0.109(6) -0.088(6) 0.016(6) -0.036(7)
C41 0.041(6) 0.060(6) 0.054(5) -0.025(5) -0.004(5) -0.009(5)
C165 0.104(8) 0.094(7) 0.069(6) -0.022(6) -0.041(6) 0.010(7)
C83 0.051(9) 0.112(11) 0.079(9) -0.041(8) -0.001(7) -0.015(8)
C167 0.085(7) 0.070(6) 0.078(6) -0.039(5) -0.011(6) 0.000(6)
C21 0.090(7) 0.093(7) 0.066(6) -0.007(6) 0.024(6) -0.007(6)
F60 0.228(11) 0.196(10) 0.171(9) -0.088(8) 0.036(9) 0.002(9)
C169 0.066(12) 0.170(15) 0.051(9) 0.003(10) -0.004(8) -0.007(11)
C85 0.192(10) 0.230(9) 0.176(8) -0.080(8) 0.015(8) -0.019(8)
F62 0.259(13) 0.291(12) 0.179(10) -0.092(10) 0.017(10) -0.044(11)
C171 0.154(11) 0.172(11) 0.078(8) -0.048(8) 0.025(9) -0.018(10)
C43 0.191(11) 0.249(11) 0.149(10) -0.070(9) 0.036(9) -0.022(10)
C173 0.163(7) 0.223(3) 0.083(4) 0.015(3) 0.013(5) -0.076(4)
C87 0.243(11) 0.226(10) 0.160(10) -0.062(9) -0.026(10) -0.057(10)
C175 0.173(13) 0.170(12) 0.097(9) -0.070(9) 0.007(10) 0.004(11)
C11 0.156(12) 0.192(11) 0.089(9) -0.064(9) -0.003(9) -0.023(10)
F63 0.255(12) 0.228(11) 0.146(9) 0.001(9) 0.019(9) -0.050(10)
C177 0.253(12) 0.203(11) 0.146(9) -0.010(9) -0.103(9) 0.020(10)
C89 0.183(8) 0.202(8) 0.158(7) -0.101(7) 0.007(7) -0.035(7)
F2 0.290(13) 0.275(12) 0.163(10) -0.070(9) -0.054(10) -0.072(11)
F33 0.225(12) 0.188(9) 0.170(9) -0.066(8) -0.021(9) -0.006(9)
F17 0.163(9) 0.210(8) 0.144(7) -0.114(7) 0.004(7) -0.085(7)
C179 0.198(14) 0.138(12) 0.090(10) -0.039(10) -0.001(10) 0.001(11)
C45 0.169(14) 0.182(12) 0.100(10) -0.075(10) 0.009(10) -0.057(11)
C181 0.235(3) 0.250(3) 0.218(3) -0.0109(19) 0.017(3) -0.0420(16)
C91 0.158(8) 0.133(7) 0.093(7) -0.056(6) -0.033(6) -0.041(7)
F35 0.250(13) 0.273(11) 0.217(10) -0.099(9) -0.026(10) -0.119(10)
C183 0.208(9) 0.187(9) 0.131(8) -0.070(7) -0.036(8) -0.060(8)
F9 0.221(12) 0.246(11) 0.261(11) -0.070(10) 0.012(10) -0.024(10)
F37 0.228(13) 0.260(11) 0.195(10) -0.115(9) -0.053(9) -0.025(10)
F19 0.262(13) 0.241(12) 0.159(9) -0.014(9) -0.129(9) 0.052(11)
F39 0.239(12) 0.204(10) 0.128(8) 0.010(8) -0.045(9) 0.055(10)
F5 0.233(11) 0.172(9) 0.114(7) -0.010(7) -0.077(8) 0.014(9)
F41 0.133(10) 0.209(11) 0.144(10) -0.009(10) -0.011(9) 0.003(10)
F21 0.127(10) 0.187(11) 0.095(9) -0.002(10) -0.020(8) 0.020(10)
F43 0.317(16) 0.285(13) 0.210(12) 0.020(11) 0.043(12) -0.042(13)
F11 0.297(14) 0.309(14) 0.226(12) 0.002(12) 0.094(11) -0.053(13)
C23 0.263(12) 0.244(11) 0.184(10) -0.004(10) 0.046(10) -0.060(10)
F45 0.234(10) 0.231(9) 0.179(8) -0.067(7) 0.065(7) 0.035(8)
F23 0.238(10) 0.232(9) 0.193(8) -0.075(7) 0.044(8) 0.053(8)
C185 0.232(10) 0.227(9) 0.180(9) -0.073(8) 0.038(8) 0.033(8)
C93 0.192(8) 0.194(8) 0.146(7) -0.061(6) 0.045(6) 0.033(7)
F47 0.261(7) 0.295(5) 0.216(3) -0.016(2) 0.048(3) -0.057(4)
C187 0.229(4) 0.246(2) 0.193(3) -0.009(2) 0.016(2) -0.027(2)
F3 0.256(3) 0.251(4) 0.249(7) 0.009(4) 0.021(4) -0.021(3)
C47 0.170(9) 0.220(9) 0.132(8) -0.078(7) 0.034(7) -0.006(8)
F49 0.220(12) 0.294(12) 0.188(10) -0.069(9) 0.091(9) 0.018(11)
C189 0.146(13) 0.165(13) 0.107(11) -0.047(10) 0.000(10) 0.021(11)
C95 0.169(13) 0.197(12) 0.102(10) -0.042(10) -0.012(10) -0.011(11)
C191 0.137(10) 0.199(10) 0.145(9) 0.001(9) 0.004(9) 0.007(10)
C3 0.083(11) 0.129(12) 0.032(7) -0.022(8) -0.001(7) -0.013(10)
F25 0.130(13) 0.225(13) 0.125(11) -0.054(11) -0.006(10) 0.007(12)
F51 0.300(3) 0.306(4) 0.293(5) -0.024(3) -0.011(4) -0.092(2)
F13 0.246(13) 0.298(12) 0.225(11) -0.048(10) 0.027(10) -0.002(11)
F53 0.167(14) 0.228(14) 0.212(13) 0.001(13) 0.005(13) -0.003(13)
F27 0.136(13) 0.232(14) 0.137(11) -0.037(11) -0.007(11) -0.030(12)
C193 0.133(10) 0.194(10) 0.141(9) 0.001(9) -0.006(9) 0.006(9)
F55 0.119(9) 0.194(11) 0.106(8) -0.008(9) -0.022(8) 0.010(9)
F7 0.156(15) 0.223(15) 0.115(12) -0.066(12) 0.005(12) -0.043(14)
C97 0.129(9) 0.208(10) 0.118(8) -0.028(9) -0.009(8) 0.003(9)
F57 0.157(14) 0.202(13) 0.156(12) -0.002(12) -0.001(12) 0.003(12)
F29 0.169(14) 0.244(14) 0.166(13) -0.050(12) -0.029(12) -0.017(13)
C195 0.114(8) 0.183(9) 0.112(7) -0.006(8) -0.005(7) 0.006(8)
F59 0.175(15) 0.240(15) 0.156(13) -0.044(12) -0.006(12) -0.018(13)
F15 0.147(16) 0.156(14) 0.157(14) -0.010(12) -0.034(13) -0.051(13)
C49 0.141(12) 0.225(12) 0.128(11) -0.039(11) -0.003(10) -0.006(11)
F61 0.165(13) 0.215(13) 0.196(12) 0.016(11) -0.002(11) 0.022(12)
F31 0.271(13) 0.254(12) 0.225(11) 0.026(10) 0.079(10) -0.099(11)

loop_
_atom_type_symbol
_atom_type_description
_atom_type_scat_dispersion_real
_atom_type_scat_dispersion_imag
_atom_type_scat_source
C C 0.0033 0.0016 'International Tables Vol C Tables 4.2.6.8 and 6.1.1.4'
H H 0.0000 0.0000 'International Tables Vol C Tables 4.2.6.8 and 6.1.1.4'
Eu Eu -0.1578 3.6682 'International Tables Vol C Tables 4.2.6.8 and 6.1.1.4'
F F 0.0171 0.0103 'International Tables Vol C Tables 4.2.6.8 and 6.1.1.4'
N N 0.0061 0.0033 'International Tables Vol C Tables 4.2.6.8 and 6.1.1.4'
O O 0.0106 0.0060 'International Tables Vol C Tables 4.2.6.8 and 6.1.1.4'

loop_
_geom_angle_atom_site_label_1
_geom_angle_atom_site_label_2
_geom_angle_atom_site_label_3
_geom_angle
_geom_angle_site_symmetry_1
_geom_angle_site_symmetry_3
_geom_angle_publ_flag
O1 Eu1 O4 113.2(3) . . ?
O1 Eu1 O6 71.4(3) . . ?
O1 Eu1 O20 79.9(4) . . ?
O4 Eu1 O20 137.2(3) . . ?
O6 Eu1 O4 73.8(3) . . ?
O6 Eu1 O20 72.6(3) . . ?
O8 Eu1 O1 74.4(3) . . ?
O8 Eu1 O4 72.2(3) . . ?
O8 Eu1 O6 115.6(3) . . ?
O8 Eu1 O20 147.8(3) . . ?
O8 Eu1 O17 73.4(3) . . ?
O8 Eu1 O23 79.8(3) . . ?
O17 Eu1 O1 137.8(3) . . ?
O17 Eu1 O4 81.6(4) . . ?
O17 Eu1 O6 148.6(3) . . ?
O17 Eu1 O20 116.9(3) . . ?
O19 Eu1 O1 146.5(4) . . ?
O19 Eu1 O4 72.8(3) . . ?
O19 Eu1 O6 79.6(4) . . ?
O19 Eu1 O8 135.2(4) . . ?
O19 Eu1 O20 75.7(4) . . ?
O19 Eu1 O17 74.7(4) . . ?
O19 Eu1 O23 120.6(3) . . ?
O23 Eu1 O1 73.1(3) . . ?
O23 Eu1 O4 147.6(4) . . ?
O23 Eu1 O6 134.9(4) . . ?
O23 Eu1 O20 74.5(4) . . ?
O23 Eu1 O17 75.0(4) . . ?
O14 Eu2 O16 72.0(3) . . ?
O14 Eu2 O22 72.3(3) . . ?
O14 Eu2 O3 82.0(4) . . ?
O14 Eu2 O2 132.6(4) . . ?
O14 Eu2 O9 113.3(3) . . ?
O14 Eu2 C78 144.5(4) . . ?
O14 Eu2 O21 71.0(3) . . ?
O14 Eu2 O11 150.0(4) . . ?
O16 Eu2 O22 111.0(3) . . ?
O16 Eu2 O3 150.3(4) . . ?
O16 Eu2 O2 71.4(4) . . ?
O16 Eu2 O9 71.6(4) . . ?
O16 Eu2 C78 126.6(4) . . ?
O16 Eu2 O21 83.5(4) . . ?
O16 Eu2 O11 134.9(4) . . ?
O22 Eu2 O3 73.0(3) . . ?
O22 Eu2 O9 71.6(3) . . ?
O22 Eu2 C78 72.6(4) . . ?
O3 Eu2 C78 83.0(4) . . ?
O2 Eu2 O22 150.3(4) . . ?
O2 Eu2 O3 120.3(4) . . ?
O2 Eu2 O9 82.0(4) . . ?
O2 Eu2 C78 82.4(5) . . ?
O2 Eu2 O21 75.9(4) . . ?
O9 Eu2 O3 134.0(4) . . ?
O9 Eu2 C78 59.0(4) . . ?
O21 Eu2 O22 133.4(4) . . ?
O21 Eu2 O3 74.4(4) . . ?
O21 Eu2 O9 150.9(4) . . ?
O21 Eu2 C78 134.3(4) . . ?
O11 Eu2 O22 83.2(4) . . ?
O11 Eu2 O3 74.2(4) . . ?
O11 Eu2 O2 76.3(4) . . ?
O11 Eu2 O9 73.3(3) . . ?
O11 Eu2 C78 16.1(3) . . ?
O11 Eu2 O21 118.3(3) . . ?
C172 N1 C45 108.6(12) . . ?
C179 N1 C172 113.3(13) . . ?
C179 N1 C45 96.5(13) . . ?
C179 N1 C189 120.7(14) . . ?
C189 N1 C172 107.0(13) . . ?
C189 N1 C45 109.9(12) . . ?
C40 O1 Eu1 136.5(9) . . ?
C96 O4 Eu1 137.6(10) . . ?
C74 O6 Eu1 134.3(9) . . ?
C24 C1 H1 119.0 . . ?
C50 C1 H1 119.0 . . ?
C50 C1 C24 121.9(15) . . ?
C190 O8 Eu1 136.7(8) . . ?
C57 O10 C92 119.6(10) . . ?
C62 O12 C169 117.7(10) . . ?
C20 C4 H4 119.8 . . ?
C20 C4 C58 120.5(14) . . ?
C58 C4 H4 119.8 . . ?
C62 C6 C12 117.8(11) . . ?
C68 C6 C12 119.9(13) . . ?
C68 C6 C62 121.9(12) . . ?
C123 C8 C148 119.1(14) . . ?
C167 C8 C148 121.1(14) . . ?
C167 C8 C123 119.5(14) . . ?
C16 C10 H10 118.1 . . ?
C16 C10 C32 123.9(14) . . ?
C32 C10 H10 118.1 . . ?
C194 O14 Eu2 132.5(9) . . ?
C120 C12 C6 126.4(13) . . ?
C120 C12 C59 116.3(12) . . ?
C59 C12 C6 117.1(11) . . ?
C148 O16 Eu2 134.4(11) . . ?
C18 C14 C40 120.0(13) . . ?
C18 C14 C150 121.7(13) . . ?
C150 C14 C40 118.2(13) . . ?
C10 C16 C190 118.0(14) . . ?
C10 C16 C71 117.9(13) . . ?
C71 C16 C190 123.7(12) . . ?
C106 O18 C33 116.9(10) . . ?
C14 C18 H18 118.6 . . ?
C14 C18 C86 122.8(12) . . ?
C86 C18 H18 118.6 . . ?
C165 O20 Eu1 128.7(9) . . ?
C4 C20 C96 115.6(14) . . ?
C66 C20 C4 119.8(14) . . ?
C66 C20 C96 124.1(14) . . ?
C36 C22 C76 120.6(11) . . ?
C36 C22 C135 117.9(12) . . ?
C76 C22 C135 121.5(11) . . ?
C171 N3 C175 113.0(17) . . ?
C171 N3 C11 98.1(16) . . ?
C171 N3 C95 111.1(18) . . ?
C175 N3 C95 119.0(17) . . ?
C11 N3 C175 107.6(18) . . ?
C11 N3 C95 105.5(17) . . ?
C69 O22 Eu2 133.3(9) . . ?
C151 O24 C176 108.7(11) . . ?
C1 C24 C74 121.2(14) . . ?
C1 C24 C159 119.9(13) . . ?
C74 C24 C159 118.9(13) . . ?
C98 O3 Eu2 134.3(10) . . ?
C152 C26 C70 118.6(12) . . ?
C5 C26 C70 119.1(11) . . ?
C5 C26 C152 122.3(12) . . ?
C50 C28 H28 118.5 . . ?
C65 C28 H28 118.5 . . ?
C65 C28 C50 122.9(14) . . ?
C125 C30 C156 124.9(16) . . ?
C125 C30 C79 120.3(14) . . ?
C79 C30 C156 114.2(13) . . ?
C155 O13 C39 119.1(11) . . ?
C75 O7 C59 113.1(10) . . ?
C83 O15 C109 114.1(10) . . ?
C99 O2 Eu2 133.9(10) . . ?
C10 C32 C56 117.6(13) . . ?
C10 C32 C64 124.9(12) . . ?
C56 C32 C64 117.4(11) . . ?
C70 C34 C90 113.7(11) . . ?
C80 C34 C70 125.3(11) . . ?
C80 C34 C90 121.0(11) . . ?
C22 C36 C60 121.1(11) . . ?
C22 C36 C122 119.0(11) . . ?
C60 C36 C122 119.9(11) . . ?
C110 C38 H38 118.4 . . ?
C110 C38 C112 123.2(11) . . ?
C112 C38 H38 118.4 . . ?
O1 C40 C14 119.0(13) . . ?
O1 C40 C19 123.0(13) . . ?
C19 C40 C14 117.5(14) . . ?
C72 C42 C88 117.9(12) . . ?
C53 C42 C72 124.3(12) . . ?
C53 C42 C88 117.6(12) . . ?
C84 C44 H44 118.9 . . ?
C84 C44 C128 122.2(13) . . ?
C128 C44 H44 118.9 . . ?
C138 C46 H46 116.7 . . ?
C138 C46 C182 126.7(12) . . ?
C182 C46 H46 116.7 . . ?
C61 C48 C118 124.1(11) . . ?
C79 C48 C118 118.4(11) . . ?
C79 C48 C61 117.4(13) . . ?
C133 O17 Eu1 133.3(9) . . ?
C1 C50 C28 119.4(15) . . ?
C1 C50 C158 122.2(14) . . ?
C28 C50 C158 117.8(12) . . ?
F1 C52 C82 110.3(14) . . ?
F1 C52 F32 106.6(14) . . ?
F1 C52 C81 105.1(16) . . ?
F32 C52 C82 110.3(13) . . ?
F32 C52 C81 113.7(14) . . ?
C81 C52 C82 110.6(14) . . ?
C188 C54 C136 119.2(12) . . ?
C196 C54 C136 122.5(12) . . ?
C196 C54 C188 118.0(12) . . ?
C32 C56 H56 119.6 . . ?
C9 C56 C32 120.8(13) . . ?
C9 C56 H56 119.6 . . ?
C4 C58 C110 122.8(13) . . ?
C4 C58 C126 115.7(13) . . ?
C126 C58 C110 121.1(13) . . ?
C36 C60 C197 120.7(11) . . ?
C106 C60 C36 114.2(11) . . ?
C106 C60 C197 125.1(12) . . ?
C6 C62 O12 120.5(11) . . ?
C118 C62 O12 116.5(11) . . ?
C118 C62 C6 122.9(12) . . ?
C104 C64 C32 115.7(11) . . ?
C104 C64 C109 117.5(12) . . ?
C109 C64 C32 126.7(12) . . ?
C156 O9 Eu2 131.4(10) . . ?
C153 O19 Eu1 132.5(9) . . ?
C20 C66 H66 119.1 . . ?
C20 C66 C146 121.7(13) . . ?
C146 C66 H66 119.1 . . ?
C6 C68 C116 116.0(12) . . ?
C6 C68 C178 124.6(12) . . ?
C178 C68 C116 119.3(11) . . ?
C34 C70 C26 115.4(11) . . ?
C92 C70 C26 121.6(12) . . ?
C92 C70 C34 123.0(12) . . ?
C42 C72 C41 119.3(12) . . ?
C39 C72 C42 120.8(12) . . ?
C39 C72 C41 119.4(13) . . ?
O6 C74 C24 114.5(13) . . ?
O6 C74 C2 122.2(13) . . ?
C2 C74 C24 123.2(14) . . ?
C22 C76 H76 117.5 . . ?
C186 C76 C22 124.9(11) . . ?
C186 C76 H76 117.5 . . ?
C134 C78 Eu2 97.7(8) . . ?
C134 C78 C91 112.9(15) . . ?
O11 C78 Eu2 33.8(7) . . ?
O11 C78 C134 131.0(14) . . ?
O11 C78 C91 116.0(15) . . ?
C91 C78 Eu2 149.2(12) . . ?
C34 C80 H80 120.8 . . ?
C34 C80 C168 118.4(12) . . ?
C168 C80 H80 120.8 . . ?
O21 C82 C52 115.5(15) . . ?
O21 C82 C132 126.8(13) . . ?
C132 C82 C52 117.5(16) . . ?
C44 C84 H84 120.5 . . ?
C44 C84 C124 118.9(11) . . ?
C124 C84 H84 120.5 . . ?
C18 C86 C138 123.2(11) . . ?
C170 C86 C18 115.5(11) . . ?
C170 C86 C138 121.3(11) . . ?
C63 C88 C42 117.3(12) . . ?
C141 C88 C42 119.7(13) . . ?
C141 C88 C63 123.0(13) . . ?
C174 C90 C34 118.7(12) . . ?
C174 C90 C67 126.5(12) . . ?
C67 C90 C34 114.6(11) . . ?
O10 C92 C130 118.2(11) . . ?
C70 C92 O10 123.2(12) . . ?
C70 C92 C130 118.4(12) . . ?
C150 C94 H94 119.1 . . ?
C170 C94 H94 119.1 . . ?
C170 C94 C150 121.9(13) . . ?
O4 C96 C20 120.0(14) . . ?
O4 C96 C107 122.8(15) . . ?
C107 C96 C20 117.1(15) . . ?
O3 C98 C131 119.3(15) . . ?
O3 C98 C157 109.7(18) . . ?
O3 C98 C195 125(2) . . ?
C131 C98 C157 126(2) . . ?
C131 C98 C195 112(2) . . ?
C101 C100 H100 121.1 . . ?
C101 C100 C117 117.7(13) . . ?
C117 C100 H100 121.1 . . ?
C178 C102 H102 119.1 . . ?
C178 C102 C127 121.8(14) . . ?
C127 C102 H102 119.1 . . ?
C64 C104 H104 119.3 . . ?
C64 C104 C144 121.4(12) . . ?
C144 C104 H104 119.3 . . ?
C5 O5 C149 110.7(10) . . ?
O18 C106 C186 112.3(11) . . ?
C60 C106 O18 120.9(11) . . ?
C60 C106 C186 126.5(12) . . ?
C114 C108 C112 116.4(12) . . ?
C114 C108 C41 123.1(12) . . ?
C41 C108 C112 120.4(12) . . ?
C38 C110 C58 119.6(12) . . ?
C38 C110 C176 116.5(11) . . ?
C58 C110 C176 123.9(12) . . ?
C108 C112 C38 117.2(11) . . ?
C15 C112 C38 122.2(12) . . ?
C15 C112 C108 120.5(12) . . ?
C108 C114 H114 120.1 . . ?
C7 C114 C108 119.8(12) . . ?
C7 C114 H114 120.1 . . ?
C68 C116 C192 118.4(12) . . ?
C164 C116 C68 121.8(12) . . ?
C164 C116 C192 119.7(12) . . ?
C62 C118 C48 125.1(11) . . ?
C62 C118 C164 115.2(12) . . ?
C164 C118 C48 119.6(11) . . ?
C12 C120 C182 125.1(12) . . ?
C12 C120 C55 121.9(12) . . ?
C182 C120 C55 112.9(11) . . ?
C36 C122 H122 121.3 . . ?
C13 C122 C36 117.4(12) . . ?
C13 C122 H122 121.3 . . ?
C144 C124 C84 116.7(11) . . ?
C144 C124 C197 121.4(12) . . ?
C197 C124 C84 122.0(11) . . ?
C58 C126 H126 117.6 . . ?
C146 C126 C58 124.9(13) . . ?
C146 C126 H126 117.6 . . ?
C44 C128 H128 119.3 . . ?
C184 C128 C44 121.5(13) . . ?
C184 C128 H128 119.3 . . ?
C82 O21 Eu2 133.1(9) . . ?
C92 C130 C154 118.4(12) . . ?
C174 C130 C92 119.6(12) . . ?
C174 C130 C154 122.0(12) . . ?
C82 C132 H132 121.0 . . ?
C82 C132 C194 118.1(14) . . ?
C194 C132 H132 121.0 . . ?
C78 C134 H134 120.6 . . ?
C156 C134 C78 118.8(14) . . ?
C156 C134 H134 120.6 . . ?
C63 C136 C54 121.4(11) . . ?
C63 C136 C39 115.8(12) . . ?
C39 C136 C54 122.8(12) . . ?
C46 C138 C86 123.8(11) . . ?
C46 C138 C59 114.9(11) . . ?
C86 C138 C59 121.3(10) . . ?
C158 C140 H140 118.5 . . ?
C158 C140 C117 122.9(13) . . ?
C117 C140 H140 118.5 . . ?
C61 C142 H142 121.9 . . ?
C61 C142 C125 116.1(13) . . ?
C125 C142 H142 121.9 . . ?
C104 C144 C184 121.6(12) . . ?
C124 C144 C104 117.1(12) . . ?
C124 C144 C184 121.1(12) . . ?
C66 C146 H146 121.8 . . ?
C126 C146 C66 116.4(13) . . ?
C126 C146 H146 121.8 . . ?
O16 C148 C8 117.1(13) . . ?
O16 C148 C35 125.0(16) . . ?
C35 C148 C8 117.8(16) . . ?
C14 C150 C94 115.6(13) . . ?
C14 C150 H150 122.2 . . ?
C94 C150 H150 122.2 . . ?
C26 C152 C117 118.8(13) . . ?
C26 C152 C137 126.8(12) . . ?
C117 C152 C137 114.3(12) . . ?
C51 C154 C130 119.6(13) . . ?
C51 C154 C37 116.9(13) . . ?
C37 C154 C130 123.3(12) . . ?
O9 C156 C30 120.7(13) . . ?
O9 C156 C134 125.5(14) . . ?
C134 C156 C30 113.8(15) . . ?
C140 C158 C50 120.2(12) . . ?
C140 C158 C5 118.1(13) . . ?
C5 C158 C50 121.7(12) . . ?
C13 C160 H160 121.8 . . ?
C135 C160 H160 121.8 . . ?
C135 C160 C13 116.3(12) . . ?
C123 C162 C186 121.6(12) . . ?
C123 C162 C161 114.4(11) . . ?
C161 C162 C186 123.8(12) . . ?
C116 C164 C118 121.8(11) . . ?
C116 C164 H164 119.1 . . ?
C118 C164 H164 119.1 . . ?
C7 C166 H166 119.9 . . ?
C7 C166 C15 120.1(13) . . ?
C15 C166 H166 119.9 . . ?
C80 C168 H168 119.5 . . ?
C17 C168 C80 121.0(13) . . ?
C17 C168 H168 119.5 . . ?
C86 C170 H170 118.7 . . ?
C94 C170 C86 122.6(13) . . ?
C94 C170 H170 118.7 . . ?
N1 C172 H17A 109.2 . . ?
N1 C172 H17B 110.1 . . ?
N1 C172 H17C 109.2 . . ?
H17A C172 H17B 109.5 . . ?
H17A C172 H17C 109.5 . . ?
H17B C172 H17C 109.5 . . ?
C90 C174 H174 116.7 . . ?
C130 C174 C90 126.5(13) . . ?
C130 C174 H174 116.7 . . ?
O24 C176 C110 117.0(10) . . ?
O24 C176 C41 117.9(11) . . ?
C41 C176 C110 124.4(12) . . ?
C68 C178 H178 119.6 . . ?
C102 C178 C68 120.9(12) . . ?
C102 C178 H178 119.6 . . ?
F12 C180 F18 103.6(16) . . ?
F12 C180 C133 117.2(16) . . ?
F18 C180 C133 115.0(16) . . ?
C93 C180 F12 111.6(18) . . ?
C93 C180 F18 97.6(18) . . ?
C93 C180 C133 110(2) . . ?
C46 C182 C120 114.0(12) . . ?
C46 C182 C27 123.7(12) . . ?
C27 C182 C120 122.1(13) . . ?
C78 O11 Eu2 130.1(10) . . ?
C128 C184 C144 119.3(12) . . ?
C128 C184 H184 120.3 . . ?
C144 C184 H184 120.3 . . ?
C76 C186 C106 112.7(11) . . ?
C76 C186 C162 124.1(11) . . ?
C106 C186 C162 123.3(11) . . ?
C54 C188 H188 119.4 . . ?
C115 C188 C54 121.3(12) . . ?
C115 C188 H188 119.4 . . ?
O8 C190 C16 116.0(12) . . ?
O8 C190 C113 125.9(13) . . ?
C16 C190 C113 118.0(13) . . ?
C116 C192 H192 120.0 . . ?
C127 C192 C116 120.0(12) . . ?
C127 C192 H192 120.0 . . ?
O14 C194 C132 127.9(13) . . ?
O14 C194 C115 117.3(12) . . ?
C132 C194 C115 114.8(13) . . ?
C54 C196 H196 118.8 . . ?
C54 C196 C29 122.5(13) . . ?
C29 C196 H196 118.8 . . ?
C124 C197 C60 120.6(12) . . ?
C109 C197 C60 122.1(12) . . ?
C109 C197 C124 117.3(12) . . ?
O2 C99 C111 111.1(16) . . ?
O2 C99 C35 125.7(16) . . ?
C35 C99 C111 122.8(19) . . ?
F8 C25 C165 114.9(15) . . ?
C139 C25 F8 106.5(16) . . ?
C139 C25 F54 102.7(17) . . ?
C139 C25 C165 116.1(17) . . ?
F54 C25 F8 102.4(16) . . ?
F54 C25 C165 112.6(15) . . ?
C100 C101 H101 119.6 . . ?
C100 C101 C103 120.8(14) . . ?
C103 C101 H101 119.6 . . ?
C154 C51 H51 119.8 . . ?
C77 C51 C154 120.5(15) . . ?
C77 C51 H51 119.8 . . ?
C101 C103 H103 118.3 . . ?
C137 C103 C101 123.3(14) . . ?
C137 C103 H103 118.3 . . ?
C122 C13 C160 127.8(13) . . ?
C122 C13 H13 116.1 . . ?
C160 C13 H13 116.1 . . ?
C141 C105 H105 119.7 . . ?
C141 C105 C73 120.6(14) . . ?
C73 C105 H105 119.7 . . ?
C42 C53 H53 118.6 . . ?
C73 C53 C42 122.8(13) . . ?
C73 C53 H53 118.6 . . ?
C96 C107 H107 119.0 . . ?
C153 C107 C96 122.1(16) . . ?
C153 C107 H107 119.0 . . ?
C182 C27 H27 119.7 . . ?
C143 C27 C182 120.5(13) . . ?
C143 C27 H27 119.7 . . ?
C64 C109 O15 117.0(11) . . ?
C197 C109 O15 117.8(11) . . ?
C197 C109 C64 125.2(13) . . ?
C120 C55 H55 120.9 . . ?
C145 C55 C120 118.3(12) . . ?
C145 C55 H55 120.9 . . ?
F14 C111 F26 99.6(15) . . ?
F14 C111 C99 114.9(17) . . ?
F14 C111 C47 106.5(16) . . ?
F26 C111 C99 107.2(15) . . ?
F26 C111 C47 106.6(16) . . ?
C99 C111 C47 119.9(18) . . ?
C114 C7 H7 117.5 . . ?
C166 C7 C114 125.1(13) . . ?
C166 C7 H7 117.5 . . ?
C190 C113 H113 121.1 . . ?
C133 C113 C190 117.7(14) . . ?
C133 C113 H113 121.1 . . ?
O10 C57 H57A 109.5 . . ?
O10 C57 H57B 109.5 . . ?
O10 C57 H57C 109.5 . . ?
H57A C57 H57B 109.5 . . ?
H57A C57 H57C 109.5 . . ?
H57B C57 H57C 109.5 . . ?
C188 C115 C194 117.8(13) . . ?
C188 C115 C129 120.7(12) . . ?
C129 C115 C194 121.4(13) . . ?
C196 C29 H29 121.8 . . ?
C196 C29 C129 116.5(14) . . ?
C129 C29 H29 121.8 . . ?
C140 C117 C100 121.2(13) . . ?
C152 C117 C100 121.2(13) . . ?
C152 C117 C140 117.6(12) . . ?
C12 C59 O7 120.7(11) . . ?
C12 C59 C138 122.6(11) . . ?
O7 C59 C138 116.7(10) . . ?
C161 C119 H119 121.3 . . ?
C161 C119 C167 117.5(14) . . ?
C167 C119 H119 121.3 . . ?
C112 C15 H15 121.0 . . ?
C166 C15 C112 118.1(12) . . ?
C166 C15 H15 121.0 . . ?
F30 C121 C163 108.1(15) . . ?
F30 C121 C89 139.8(16) . . ?
F30 C121 F17 92.3(12) . . ?
C89 C121 C163 104.8(14) . . ?
F17 C121 C163 104.4(14) . . ?
F17 C121 C89 101.3(15) . . ?
C48 C61 H61 118.9 . . ?
C142 C61 C48 122.3(13) . . ?
C142 C61 H61 118.9 . . ?
C8 C123 C162 123.4(14) . . ?
C8 C123 H123 118.3 . . ?
C162 C123 H123 118.3 . . ?
N2 C31 C3 171.7(15) . . ?
C30 C125 C142 123.2(15) . . ?
C30 C125 H125 118.4 . . ?
C142 C125 H125 118.4 . . ?
C88 C63 H63 117.5 . . ?
C136 C63 C88 124.9(12) . . ?
C136 C63 H63 117.5 . . ?
C102 C127 H127 120.3 . . ?
C192 C127 C102 119.5(13) . . ?
C192 C127 H127 120.3 . . ?
C74 C2 H2 117.3 . . ?
C165 C2 C74 125.3(15) . . ?
C165 C2 H2 117.3 . . ?
C115 C129 C29 120.9(13) . . ?
C115 C129 H129 119.6 . . ?
C29 C129 H129 119.6 . . ?
C28 C65 H65 120.1 . . ?
C28 C65 C159 119.7(14) . . ?
C159 C65 H65 120.1 . . ?
C98 C131 H131 116.3 . . ?
C69 C131 C98 127.3(15) . . ?
C69 C131 H131 116.3 . . ?
O18 C33 H33A 109.5 . . ?
O18 C33 H33B 109.5 . . ?
O18 C33 H33C 109.5 . . ?
H33A C33 H33B 109.5 . . ?
H33A C33 H33C 109.5 . . ?
H33B C33 H33C 109.5 . . ?
O17 C133 C180 114.4(16) . . ?
O17 C133 C113 130.4(14) . . ?
C113 C133 C180 114.4(17) . . ?
C90 C67 H67 120.3 . . ?
C90 C67 C17 119.4(12) . . ?
C17 C67 H67 120.3 . . ?
C22 C135 H135 119.2 . . ?
C160 C135 C22 121.5(12) . . ?
C160 C135 H135 119.2 . . ?
C168 C17 C67 124.8(13) . . ?
C168 C17 H17 117.6 . . ?
C67 C17 H17 117.6 . . ?
C152 C137 H137 119.0 . . ?
C103 C137 C152 122.1(13) . . ?
C103 C137 H137 119.0 . . ?
O22 C69 C131 125.8(13) . . ?
O22 C69 C77 120.9(14) . . ?
C131 C69 C77 113.0(15) . . ?
C25 C139 C177 127.1(19) . . ?
F39 C139 C25 104.7(19) . . ?
F39 C139 C177 98.0(18) . . ?
F39 C139 F5 110(2) . . ?
F5 C139 C25 110.9(17) . . ?
F5 C139 C177 104.8(18) . . ?
C148 C35 H35 119.0 . . ?
C99 C35 C148 122.0(17) . . ?
C99 C35 H35 119.0 . . ?
C88 C141 H141 119.9 . . ?
C105 C141 C88 120.3(14) . . ?
C105 C141 H141 119.9 . . ?
C16 C71 H71 119.3 . . ?
C16 C71 C9 121.3(13) . . ?
C9 C71 H71 119.3 . . ?
C27 C143 H143 120.0 . . ?
C145 C143 C27 120.0(14) . . ?
C145 C143 H143 120.0 . . ?
C56 C9 C71 118.4(13) . . ?
C56 C9 H9 120.8 . . ?
C71 C9 H9 120.8 . . ?
C55 C145 H145 117.2 . . ?
C143 C145 C55 125.6(14) . . ?
C143 C145 H145 117.2 . . ?
C105 C73 H73 120.5 . . ?
C53 C73 C105 119.0(13) . . ?
C53 C73 H73 120.5 . . ?
C37 C147 H147 123.5 . . ?
C21 C147 H147 123.5 . . ?
C21 C147 C37 113.0(16) . . ?
C154 C37 H37 117.8 . . ?
C147 C37 C154 124.4(13) . . ?
C147 C37 H37 117.8 . . ?
O5 C149 H14A 109.5 . . ?
O5 C149 H14B 109.5 . . ?
O5 C149 H14C 109.5 . . ?
H14A C149 H14B 109.5 . . ?
H14A C149 H14C 109.5 . . ?
H14B C149 H14C 109.5 . . ?
O7 C75 H75A 109.5 . . ?
O7 C75 H75B 109.5 . . ?
O7 C75 H75C 109.5 . . ?
H75A C75 H75B 109.5 . . ?
H75A C75 H75C 109.5 . . ?
H75B C75 H75C 109.5 . . ?
O24 C151 H15A 109.5 . . ?
O24 C151 H15B 109.2 . . ?
O24 C151 H15C 109.7 . . ?
H15A C151 H15B 109.5 . . ?
H15A C151 H15C 109.5 . . ?
H15B C151 H15C 109.5 . . ?
C40 C19 H19 118.6 . . ?
C163 C19 C40 122.8(15) . . ?
C163 C19 H19 118.6 . . ?
O19 C153 C107 130.0(15) . . ?
O19 C153 C173 112.3(15) . . ?
C107 C153 C173 114.8(15) . . ?
C51 C77 C69 117.4(15) . . ?
C51 C77 C21 117.5(14) . . ?
C21 C77 C69 124.4(15) . . ?
O13 C155 H15D 109.5 . . ?
O13 C155 H15E 109.5 . . ?
O13 C155 H15F 109.5 . . ?
H15D C155 H15E 109.5 . . ?
H15D C155 H15F 109.5 . . ?
H15E C155 H15F 109.5 . . ?
O13 C39 C136 113.7(11) . . ?
C72 C39 O13 123.0(11) . . ?
C72 C39 C136 122.6(12) . . ?
C98 C157 F21 105.6(19) . . ?
C98 C157 C97 125(2) . . ?
F21 C157 C97 119(2) . . ?
F55 C157 C98 103(2) . . ?
F55 C157 F21 93(2) . . ?
F55 C157 C97 105(2) . . ?
C30 C79 H79 120.3 . . ?
C48 C79 C30 119.3(12) . . ?
C48 C79 H79 120.3 . . ?
C24 C159 H159 122.1 . . ?
C65 C159 C24 115.7(13) . . ?
C65 C159 H159 122.1 . . ?
C26 C5 O5 121.0(12) . . ?
C26 C5 C158 120.3(12) . . ?
O5 C5 C158 118.7(12) . . ?
C162 C161 H161 118.1 . . ?
C119 C161 C162 123.8(14) . . ?
C119 C161 H161 118.1 . . ?
C52 C81 C23 111.7(15) . . ?
F46 C81 C52 116.4(16) . . ?
F46 C81 C23 110.6(17) . . ?
F63 C81 C52 111.7(17) . . ?
F63 C81 F46 94.0(15) . . ?
F63 C81 C23 111.3(16) . . ?
C163 O23 Eu1 131.3(9) . . ?
C19 C163 C121 116.6(18) . . ?
O23 C163 C121 112.4(14) . . ?
O23 C163 C19 130.5(15) . . ?
C108 C41 C72 122.2(12) . . ?
C176 C41 C72 120.1(12) . . ?
C176 C41 C108 117.6(12) . . ?
O20 C165 C25 110.0(15) . . ?
O20 C165 C2 131.9(14) . . ?
C2 C165 C25 117.6(16) . . ?
O15 C83 H83A 109.5 . . ?
O15 C83 H83B 109.5 . . ?
O15 C83 H83C 109.5 . . ?
H83A C83 H83B 109.5 . . ?
H83A C83 H83C 109.5 . . ?
H83B C83 H83C 109.5 . . ?
C8 C167 C119 121.1(14) . . ?
C8 C167 H167 119.5 . . ?
C119 C167 H167 119.5 . . ?
C147 C21 C77 127.0(16) . . ?
C147 C21 H21 116.5 . . ?
C77 C21 H21 116.5 . . ?
O12 C169 H16A 109.5 . . ?
O12 C169 H16B 109.5 . . ?
O12 C169 H16C 109.5 . . ?
H16A C169 H16B 109.5 . . ?
H16A C169 H16C 109.5 . . ?
H16B C169 H16C 109.5 . . ?
F9 C85 C89 96.0(11) . . ?
F9 C85 F13 115.6(11) . . ?
F37 C85 C89 98.4(11) . . ?
F37 C85 F9 115.5(11) . . ?
F37 C85 F13 121.6(12) . . ?
F13 C85 C89 102.5(8) . . ?
N3 C171 H17G 109.5 . . ?
N3 C171 H17H 109.2 . . ?
N3 C171 H17I 109.8 . . ?
H17G C171 H17H 109.5 . . ?
H17G C171 H17I 109.5 . . ?
H17H C171 H17I 109.5 . . ?
F34 C43 F62 109.2(18) . . ?
F34 C43 C47 117(2) . . ?
F34 C43 F49 123(2) . . ?
F62 C43 C47 96.1(18) . . ?
F49 C43 F62 103.5(18) . . ?
F49 C43 C47 103.9(18) . . ?
F10 C173 C153 103.1(12) . . ?
F10 C173 C187 104.9(12) . . ?
F16 C173 F10 92.1(10) . . ?
F16 C173 C153 109.9(13) . . ?
F16 C173 C187 108.5(15) . . ?
C187 C173 C153 130.9(13) . . ?
F58 C87 F2 95(2) . . ?
F58 C87 C183 120(3) . . ?
F2 C87 C183 102(2) . . ?
F35 C87 F58 120(2) . . ?
F35 C87 F2 115(3) . . ?
F35 C87 C183 104(2) . . ?
N3 C175 H17J 109.5 . . ?
N3 C175 H17K 109.5 . . ?
N3 C175 H17L 109.5 . . ?
H17J C175 H17K 109.5 . . ?
H17J C175 H17L 109.5 . . ?
H17K C175 H17L 109.5 . . ?
N3 C11 H11A 109.2 . . ?
N3 C11 H11B 109.6 . . ?
N3 C11 H11C 109.6 . . ?
H11A C11 H11B 109.5 . . ?
H11A C11 H11C 109.5 . . ?
H11B C11 H11C 109.5 . . ?
F40 C177 C139 120.7(19) . . ?
F40 C177 F42 110.0(18) . . ?
F40 C177 F19 105(2) . . ?
F42 C177 C139 118.7(19) . . ?
F42 C177 F19 85.6(18) . . ?
F19 C177 C139 110(2) . . ?
F20 C89 C121 117.6(17) . . ?
F20 C89 C85 109.6(13) . . ?
F20 C89 F33 126.5(17) . . ?
C121 C89 C85 95.3(10) . . ?
F33 C89 C121 111.1(12) . . ?
F33 C89 C85 85.9(8) . . ?
N1 C179 H17D 112.6 . . ?
N1 C179 H17E 108.7 . . ?
N1 C179 H17F 107.1 . . ?
H17D C179 H17E 109.5 . . ?
H17D C179 H17F 109.5 . . ?
H17E C179 H17F 109.5 . . ?
N1 C45 H45A 109.5 . . ?
N1 C45 H45B 109.5 . . ?
N1 C45 H45C 109.5 . . ?
H45A C45 H45B 109.5 . . ?
H45A C45 H45C 109.5 . . ?
H45B C45 H45C 109.5 . . ?
F47 C181 F51 108.2(17) . . ?
C187 C181 F47 99.2(14) . . ?
C187 C181 F51 119.9(19) . . ?
F3 C181 F47 114.5(19) . . ?
F3 C181 C187 101.9(18) . . ?
F3 C181 F51 112.6(15) . . ?
F4 C91 C78 106.9(14) . . ?
F4 C91 F28 93.6(14) . . ?
F28 C91 C78 108.0(15) . . ?
C183 C91 F4 112.4(17) . . ?
C183 C91 C78 122.8(19) . . ?
C183 C91 F28 109.2(16) . . ?
F38 C183 C87 101(2) . . ?
F52 C183 F38 104.2(18) . . ?
F52 C183 C87 113(2) . . ?
F52 C183 C91 105.3(19) . . ?
C91 C183 F38 101.4(18) . . ?
C91 C183 C87 128(2) . . ?
F43 C23 C81 101.9(16) . . ?
F43 C23 F11 128(2) . . ?
F11 C23 C81 118.4(19) . . ?
F31 C23 C81 106.6(18) . . ?
F31 C23 F43 93(2) . . ?
F31 C23 F11 104(2) . . ?
C185 F45 F23 49.5(10) . . ?
C185 F23 F45 51.1(11) . . ?
F56 C185 F45 98(2) . . ?
F56 C185 C93 134(2) . . ?
F45 C185 C93 109(2) . . ?
F23 C185 F56 110.5(19) . . ?
F23 C185 F45 79.4(16) . . ?
F23 C185 C93 111(2) . . ?
F6 C93 C180 107(2) . . ?
F6 C93 F60 104(2) . . ?
F6 C93 C185 94(2) . . ?
C180 C93 C185 134(2) . . ?
F60 C93 C180 120(2) . . ?
F60 C93 C185 93(2) . . ?
F44 C187 F50 102.0(18) . . ?
F44 C187 C173 114.2(15) . . ?
C173 C187 F50 88.3(12) . . ?
C181 C187 F44 106.4(13) . . ?
C181 C187 F50 102.2(19) . . ?
C181 C187 C173 134.9(15) . . ?
F22 C47 C111 110.2(18) . . ?
F22 C47 C43 100.7(18) . . ?
C111 C47 C43 131.2(19) . . ?
F48 C47 F22 98.0(18) . . ?
F48 C47 C111 110.1(18) . . ?
F48 C47 C43 101.6(18) . . ?
N1 C189 H18A 109.2 . . ?
N1 C189 H18B 109.7 . . ?
N1 C189 H18C 109.4 . . ?
H18A C189 H18B 109.5 . . ?
H18A C189 H18C 109.5 . . ?
H18B C189 H18C 109.5 . . ?
N3 C95 H95A 105.8 . . ?
N3 C95 H95B 107.3 . . ?
N3 C95 H95C 115.2 . . ?
H95A C95 H95B 109.5 . . ?
H95A C95 H95C 109.5 . . ?
H95B C95 H95C 109.4 . . ?
F41 C191 C193 110(2) . . ?
F41 C191 F61 109(2) . . ?
F53 C191 F41 114.4(19) . . ?
F53 C191 C193 109(2) . . ?
F53 C191 F61 113(2) . . ?
F61 C191 C193 100.9(19) . . ?
C31 C3 H3A 109.5 . . ?
C31 C3 H3B 109.5 . . ?
C31 C3 H3C 109.5 . . ?
H3A C3 H3B 109.5 . . ?
H3A C3 H3C 109.5 . . ?
H3B C3 H3C 109.5 . . ?
F57 C193 C191 107.2(19) . . ?
F57 C193 C195 116(2) . . ?
F57 C193 F15 102.6(18) . . ?
C195 C193 C191 103.9(17) . . ?
F15 C193 C191 117(2) . . ?
F15 C193 C195 111.2(19) . . ?
C157 C97 C49 131(3) . . ?
F25 C97 C157 110(2) . . ?
F25 C97 F27 99(3) . . ?
F25 C97 C49 103(2) . . ?
F27 C97 C157 107.2(19) . . ?
F27 C97 C49 101.9(18) . . ?
C98 C195 F36 85.6(17) . . ?
F24 C195 C98 98(2) . . ?
F24 C195 F36 83(2) . . ?
F24 C195 C193 125(2) . . ?
C193 C195 C98 125(2) . . ?
C193 C195 F36 129(2) . . ?
F7 C49 C97 116(2) . . ?
F7 C49 F29 116(3) . . ?
F29 C49 C97 108(2) . . ?
F59 C49 F7 105(3) . . ?
F59 C49 C97 105(3) . . ?
F59 C49 F29 107(2) . . ?

loop_
_geom_bond_atom_site_label_1
_geom_bond_atom_site_label_2
_geom_bond_distance
_geom_bond_site_symmetry_2
_geom_bond_publ_flag
Eu1 O1 2.379(9) . ?
Eu1 O4 2.386(10) . ?
Eu1 O6 2.384(10) . ?
Eu1 O8 2.346(9) . ?
Eu1 O20 2.403(10) . ?
Eu1 O17 2.374(10) . ?
Eu1 O19 2.344(10) . ?
Eu1 O23 2.372(11) . ?
Eu2 O14 2.353(9) . ?
Eu2 O16 2.363(11) . ?
Eu2 O22 2.373(10) . ?
Eu2 O3 2.380(11) . ?
Eu2 O2 2.365(12) . ?
Eu2 O9 2.374(10) . ?
Eu2 C78 3.247(17) . ?
Eu2 O21 2.369(11) . ?
Eu2 O11 2.364(10) . ?
N1 C172 1.482(14) . ?
N1 C179 1.455(15) . ?
N1 C45 1.581(16) . ?
N1 C189 1.458(15) . ?
O1 C40 1.270(16) . ?
O4 C96 1.219(17) . ?
O6 C74 1.269(15) . ?
C1 H1 0.9500 . ?
C1 C24 1.363(18) . ?
C1 C50 1.348(17) . ?
O8 C190 1.305(15) . ?
O10 C92 1.399(15) . ?
O10 C57 1.374(15) . ?
O12 C62 1.420(14) . ?
O12 C169 1.458(15) . ?
C4 H4 0.9500 . ?
C4 C20 1.405(18) . ?
C4 C58 1.413(17) . ?
C6 C12 1.553(17) . ?
C6 C62 1.374(16) . ?
C6 C68 1.365(17) . ?
F1 C52 1.340(16) . ?
C8 C148 1.55(2) . ?
C8 C123 1.352(18) . ?
C8 C167 1.35(2) . ?
C10 H10 0.9500 . ?
C10 C16 1.335(17) . ?
C10 C32 1.339(15) . ?
O14 C194 1.195(15) . ?
C12 C120 1.338(16) . ?
C12 C59 1.407(17) . ?
O16 C148 1.215(18) . ?
F4 C91 1.408(17) . ?
C14 C18 1.345(17) . ?
C14 C40 1.513(19) . ?
C14 C150 1.417(18) . ?
C16 C190 1.450(17) . ?
C16 C71 1.389(18) . ?
O18 C106 1.433(14) . ?
O18 C33 1.465(15) . ?
C18 H18 0.9500 . ?
C18 C86 1.415(15) . ?
O20 C165 1.201(17) . ?
C20 C66 1.378(18) . ?
C20 C96 1.48(2) . ?
C22 C36 1.327(15) . ?
C22 C76 1.354(15) . ?
C22 C135 1.459(15) . ?
N3 C171 1.416(17) . ?
N3 C175 1.447(17) . ?
N3 C11 1.426(18) . ?
N3 C95 1.461(18) . ?
O22 C69 1.200(17) . ?
O24 C176 1.371(13) . ?
O24 C151 1.369(15) . ?
C24 C74 1.468(18) . ?
C24 C159 1.480(18) . ?
O3 C98 1.319(19) . ?
C26 C70 1.549(14) . ?
C26 C152 1.409(16) . ?
C26 C5 1.347(17) . ?
C28 H28 0.9500 . ?
C28 C50 1.390(18) . ?
C28 C65 1.345(18) . ?
C30 C156 1.498(19) . ?
C30 C125 1.238(17) . ?
C30 C79 1.461(18) . ?
O13 C155 1.393(16) . ?
O13 C39 1.407(14) . ?
O7 C59 1.412(13) . ?
O7 C75 1.369(15) . ?
O15 C109 1.421(13) . ?
O15 C83 1.376(14) . ?
O2 C99 1.26(2) . ?
C32 C56 1.455(17) . ?
C32 C64 1.537(17) . ?
C34 C70 1.453(16) . ?
C34 C80 1.382(15) . ?
C34 C90 1.528(15) . ?
C36 C60 1.458(15) . ?
C36 C122 1.504(16) . ?
F6 C93 1.28(2) . ?
C38 H38 0.9500 . ?
C38 C110 1.332(16) . ?
C38 C112 1.512(17) . ?
C40 C19 1.450(18) . ?
C42 C72 1.385(17) . ?
C42 C88 1.454(16) . ?
C42 C53 1.349(16) . ?
C44 H44 0.9500 . ?
C44 C84 1.332(15) . ?
C44 C128 1.395(15) . ?
C46 H46 0.9500 . ?
C46 C138 1.327(15) . ?
C46 C182 1.404(17) . ?
C48 C118 1.506(16) . ?
C48 C61 1.425(17) . ?
C48 C79 1.395(15) . ?
O17 C133 1.274(19) . ?
F8 C25 1.415(17) . ?
C50 C158 1.527(17) . ?
C52 C82 1.539(16) . ?
C52 F32 1.395(16) . ?
C52 C81 1.427(17) . ?
N2 C31 1.180(14) . ?
C54 C136 1.491(17) . ?
C54 C188 1.422(15) . ?
C54 C196 1.410(17) . ?
C56 H56 0.9500 . ?
C56 C9 1.314(17) . ?
C58 C110 1.427(16) . ?
C58 C126 1.416(17) . ?
C60 C106 1.339(16) . ?
C60 C197 1.496(15) . ?
C62 C118 1.373(14) . ?
C64 C104 1.344(16) . ?
C64 C109 1.398(15) . ?
O9 C156 1.267(16) . ?
O19 C153 1.276(19) . ?
C66 H66 0.9500 . ?
C66 C146 1.398(17) . ?
C68 C116 1.403(15) . ?
C68 C178 1.383(16) . ?
C70 C92 1.327(16) . ?
C72 C39 1.360(17) . ?
C72 C41 1.504(16) . ?
C74 C2 1.364(18) . ?
F10 C173 1.3800(13) . ?
C76 H76 0.9500 . ?
C76 C186 1.350(15) . ?
C78 C134 1.51(2) . ?
C78 O11 1.174(17) . ?
C78 C91 1.524(17) . ?
C80 H80 0.9500 . ?
C80 C168 1.406(16) . ?
C82 O21 1.255(18) . ?
C82 C132 1.395(19) . ?
C84 H84 0.9500 . ?
C84 C124 1.530(16) . ?
C86 C138 1.464(15) . ?
C86 C170 1.414(17) . ?
C88 C63 1.392(17) . ?
C88 C141 1.372(17) . ?
F12 C180 1.383(17) . ?
C90 C174 1.305(16) . ?
C90 C67 1.366(16) . ?
C92 C130 1.477(16) . ?
C94 H94 0.9500 . ?
C94 C150 1.432(17) . ?
C94 C170 1.339(17) . ?
C96 C107 1.463(19) . ?
F14 C111 1.306(17) . ?
C98 C131 1.45(2) . ?
C98 C157 1.488(17) . ?
C98 C195 1.52(2) . ?
C100 H100 0.9500 . ?
C100 C101 1.343(17) . ?
C100 C117 1.440(17) . ?
F16 C173 1.3798(13) . ?
C102 H102 0.9500 . ?
C102 C178 1.340(16) . ?
C102 C127 1.374(15) . ?
C104 H104 0.9500 . ?
C104 C144 1.427(17) . ?
O5 C149 1.415(14) . ?
O5 C5 1.355(14) . ?
C106 C186 1.449(15) . ?
C108 C112 1.439(15) . ?
C108 C114 1.381(16) . ?
C108 C41 1.437(17) . ?
C110 C176 1.469(15) . ?
C112 C15 1.424(16) . ?
C114 H114 0.9500 . ?
C114 C7 1.361(16) . ?
C116 C164 1.363(16) . ?
C116 C192 1.421(16) . ?
C118 C164 1.409(16) . ?
C120 C182 1.438(16) . ?
C120 C55 1.470(16) . ?
C122 H122 0.9500 . ?
C122 C13 1.249(14) . ?
C124 C144 1.393(14) . ?
C124 C197 1.404(16) . ?
C126 H126 0.9500 . ?
C126 C146 1.373(16) . ?
C128 H128 0.9500 . ?
C128 C184 1.366(16) . ?
F18 C180 1.391(17) . ?
C130 C154 1.545(17) . ?
C130 C174 1.289(16) . ?
C132 H132 0.9500 . ?
C132 C194 1.454(18) . ?
C134 H134 0.9500 . ?
C134 C156 1.392(18) . ?
C136 C63 1.353(16) . ?
C136 C39 1.419(15) . ?
C138 C59 1.470(14) . ?
C140 H140 0.9500 . ?
C140 C158 1.366(16) . ?
C140 C117 1.421(17) . ?
C142 H142 0.9500 . ?
C142 C61 1.356(17) . ?
C142 C125 1.490(17) . ?
C144 C184 1.429(16) . ?
C146 H146 0.9500 . ?
C148 C35 1.406(19) . ?
C150 H150 0.9500 . ?
C152 C117 1.421(16) . ?
C152 C137 1.423(17) . ?
C154 C51 1.393(17) . ?
C154 C37 1.451(18) . ?
C158 C5 1.435(16) . ?
C160 H160 0.9500 . ?
C160 C13 1.364(15) . ?
C160 C135 1.356(16) . ?
C162 C186 1.476(16) . ?
C162 C123 1.402(15) . ?
C162 C161 1.428(17) . ?
F20 C89 1.224(15) . ?
C164 H164 0.9500 . ?
C166 H166 0.9500 . ?
C166 C7 1.306(15) . ?
C166 C15 1.371(16) . ?
C168 H168 0.9500 . ?
C168 C17 1.255(15) . ?
C170 H170 0.9500 . ?
C172 H17A 0.9801 . ?
C172 H17B 0.9800 . ?
C172 H17C 0.9799 . ?
C174 H174 0.9500 . ?
C176 C41 1.405(16) . ?
F22 C47 1.378(19) . ?
C178 H178 0.9500 . ?
F24 C195 1.44(2) . ?
C180 C133 1.468(17) . ?
C180 C93 1.38(2) . ?
C182 C27 1.408(17) . ?
C184 H184 0.9500 . ?
C188 H188 0.9500 . ?
C188 C115 1.354(18) . ?
C190 C113 1.462(18) . ?
F26 C111 1.433(17) . ?
C192 H192 0.9500 . ?
C192 C127 1.370(17) . ?
C194 C115 1.548(15) . ?
C196 H196 0.9500 . ?
C196 C29 1.417(18) . ?
C197 C109 1.314(17) . ?
C99 C111 1.510(18) . ?
C99 C35 1.35(2) . ?
C25 C139 1.367(19) . ?
C25 F54 1.369(17) . ?
C25 C165 1.515(16) . ?
C101 H101 0.9500 . ?
C101 C103 1.344(16) . ?
C51 H51 0.9500 . ?
C51 C77 1.374(18) . ?
C103 H103 0.9500 . ?
C103 C137 1.306(16) . ?
C13 H13 0.9500 . ?
C105 H105 0.9500 . ?
C105 C141 1.322(17) . ?
C105 C73 1.442(16) . ?
C53 H53 0.9500 . ?
C53 C73 1.328(16) . ?
C107 H107 0.9500 . ?
C107 C153 1.37(2) . ?
C27 H27 0.9500 . ?
C27 C143 1.338(17) . ?
F28 C91 1.414(17) . ?
F30 C121 1.352(16) . ?
C55 H55 0.9500 . ?
C55 C145 1.405(16) . ?
C111 C47 1.515(19) . ?
C7 H7 0.9500 . ?
C113 H113 0.9500 . ?
C113 C133 1.45(2) . ?
C57 H57A 0.9800 . ?
C57 H57B 0.9800 . ?
C57 H57C 0.9800 . ?
C115 C129 1.412(19) . ?
C29 H29 0.9500 . ?
C29 C129 1.432(18) . ?
C119 H119 0.9500 . ?
C119 C161 1.336(18) . ?
C119 C167 1.429(19) . ?
F34 C43 1.306(19) . ?
C15 H15 0.9500 . ?
C121 C163 1.499(17) . ?
C121 C89 1.480(17) . ?
C121 F17 1.379(16) . ?
C61 H61 0.9500 . ?
C123 H123 0.9500 . ?
F36 C195 1.69(4) . ?
F38 C183 1.421(19) . ?
C31 C3 1.451(15) . ?
C125 H125 0.9500 . ?
C63 H63 0.9500 . ?
C127 H127 0.9500 . ?
C2 H2 0.9500 . ?
C2 C165 1.351(19) . ?
C129 H129 0.9500 . ?
C65 H65 0.9500 . ?
C65 C159 1.437(17) . ?
C131 H131 0.9500 . ?
C131 C69 1.399(19) . ?
C33 H33A 0.9800 . ?
C33 H33B 0.9800 . ?
C33 H33C 0.9800 . ?
C67 H67 0.9500 . ?
C67 C17 1.441(16) . ?
C135 H135 0.9500 . ?
C17 H17 0.9500 . ?
F40 C177 1.341(19) . ?
C137 H137 0.9500 . ?
C69 C77 1.550(16) . ?
C139 C177 1.443(19) . ?
C139 F39 1.31(2) . ?
C139 F5 1.331(18) . ?
C35 H35 0.9500 . ?
C141 H141 0.9500 . ?
C71 H71 0.9500 . ?
C71 C9 1.417(15) . ?
C143 H143 0.9500 . ?
C143 C145 1.274(16) . ?
C9 H9 0.9500 . ?
C145 H145 0.9500 . ?
C73 H73 0.9500 . ?
C147 H147 0.9500 . ?
C147 C37 1.366(19) . ?
C147 C21 1.364(19) . ?
C37 H37 0.9500 . ?
C149 H14A 0.9800 . ?
C149 H14B 0.9800 . ?
C149 H14C 0.9800 . ?
F42 C177 1.34(2) . ?
C75 H75A 0.9800 . ?
C75 H75B 0.9800 . ?
C75 H75C 0.9800 . ?
C151 H15A 0.9799 . ?
C151 H15B 0.9800 . ?
C151 H15C 0.9798 . ?
F44 C187 1.3799(13) . ?
C19 H19 0.9500 . ?
C19 C163 1.355(19) . ?
C153 C173 1.507(16) . ?
F46 C81 1.382(19) . ?
C77 C21 1.39(2) . ?
C155 H15D 0.9800 . ?
C155 H15E 0.9800 . ?
C155 H15F 0.9800 . ?
C157 F21 1.50(2) . ?
C157 F55 1.42(2) . ?
C157 C97 1.54(2) . ?
F48 C47 1.368(19) . ?
F50 C187 1.500(19) . ?
C79 H79 0.9500 . ?
F52 C183 1.340(19) . ?
C159 H159 0.9500 . ?
C161 H161 0.9500 . ?
C81 F63 1.382(18) . ?
C81 C23 1.499(18) . ?
F56 C185 1.39(2) . ?
F58 C87 1.36(2) . ?
O23 C163 1.29(2) . ?
C83 H83A 0.9800 . ?
C83 H83B 0.9800 . ?
C83 H83C 0.9800 . ?
C167 H167 0.9500 . ?
C21 H21 0.9500 . ?
F60 C93 1.290(19) . ?
C169 H16A 0.9800 . ?
C169 H16B 0.9800 . ?
C169 H16C 0.9800 . ?
C85 C89 1.685(16) . ?
C85 F9 1.3802(13) . ?
C85 F37 1.3800(13) . ?
C85 F13 1.3806(13) . ?
F62 C43 1.43(2) . ?
C171 H17G 0.9800 . ?
C171 H17H 0.9800 . ?
C171 H17I 0.9800 . ?
C43 C47 1.53(2) . ?
C43 F49 1.360(19) . ?
C173 C187 1.450(17) . ?
C87 F2 1.38(2) . ?
C87 F35 1.30(2) . ?
C87 C183 1.45(2) . ?
C175 H17J 0.9800 . ?
C175 H17K 0.9800 . ?
C175 H17L 0.9800 . ?
C11 H11A 0.9800 . ?
C11 H11B 0.9799 . ?
C11 H11C 0.9800 . ?
C177 F19 1.38(2) . ?
C89 F33 1.461(16) . ?
C179 H17D 0.9801 . ?
C179 H17E 0.9797 . ?
C179 H17F 0.9802 . ?
C45 H45A 0.9800 . ?
C45 H45B 0.9800 . ?
C45 H45C 0.9800 . ?
C181 F47 1.3800(13) . ?
C181 C187 1.376(17) . ?
C181 F3 1.36(2) . ?
C181 F51 1.44(2) . ?
C91 C183 1.40(2) . ?
F41 C191 1.38(2) . ?
F43 C23 1.34(2) . ?
F11 C23 1.353(19) . ?
C23 F31 1.29(2) . ?
F45 F23 1.77(2) . ?
F45 C185 1.40(2) . ?
F23 C185 1.37(2) . ?
C185 C93 1.43(2) . ?
C189 H18A 0.9797 . ?
C189 H18B 0.9799 . ?
C189 H18C 0.9800 . ?
C95 H95A 0.9796 . ?
C95 H95B 0.9801 . ?
C95 H95C 0.9802 . ?
C191 F53 1.38(2) . ?
C191 C193 1.51(2) . ?
C191 F61 1.38(2) . ?
C3 H3A 0.9800 . ?
C3 H3B 0.9800 . ?
C3 H3C 0.9800 . ?
F25 C97 1.40(2) . ?
F27 C97 1.46(2) . ?
C193 F57 1.37(2) . ?
C193 C195 1.51(2) . ?
C193 F15 1.41(2) . ?
F7 C49 1.40(2) . ?
C97 C49 1.54(2) . ?
F29 C49 1.42(2) . ?
F59 C49 1.34(2) . ?

loop_
_geom_torsion_atom_site_label_1
_geom_torsion_atom_site_label_2
_geom_torsion_atom_site_label_3
_geom_torsion_atom_site_label_4
_geom_torsion
_geom_torsion_site_symmetry_1
_geom_torsion_site_symmetry_2
_geom_torsion_site_symmetry_3
_geom_torsion_site_symmetry_4
_geom_torsion_publ_flag
Eu1 O1 C40 C14 -173.6(9) . . . . ?
Eu1 O1 C40 C19 14(3) . . . . ?
Eu1 O4 C96 C20 -168.9(10) . . . . ?
Eu1 O4 C96 C107 14(3) . . . . ?
Eu1 O6 C74 C24 -167.5(9) . . . . ?
Eu1 O6 C74 C2 14(2) . . . . ?
Eu1 O8 C190 C16 -169.5(8) . . . . ?
Eu1 O8 C190 C113 8(2) . . . . ?
Eu1 O20 C165 C25 161.7(11) . . . . ?
Eu1 O20 C165 C2 -10(3) . . . . ?
Eu1 O17 C133 C180 160.8(13) . . . . ?
Eu1 O17 C133 C113 -8(3) . . . . ?
Eu1 O19 C153 C107 -9(3) . . . . ?
Eu1 O19 C153 C173 150.1(10) . . . . ?
Eu1 O23 C163 C121 160.9(10) . . . . ?
Eu1 O23 C163 C19 -12(3) . . . . ?
Eu2 O14 C194 C132 24(3) . . . . ?
Eu2 O14 C194 C115 -155.1(9) . . . . ?
Eu2 O16 C148 C8 -156.7(10) . . . . ?
Eu2 O16 C148 C35 20(3) . . . . ?
Eu2 O22 C69 C131 27(3) . . . . ?
Eu2 O22 C69 C77 -159.7(10) . . . . ?
Eu2 O3 C98 C131 -20(3) . . . . ?
Eu2 O3 C98 C157 -176.3(12) . . . . ?
Eu2 O3 C98 C195 138.0(16) . . . . ?
Eu2 O2 C99 C111 -174.6(12) . . . . ?
Eu2 O2 C99 C35 12(3) . . . . ?
Eu2 O9 C156 C30 -152.5(10) . . . . ?
Eu2 O9 C156 C134 26(2) . . . . ?
Eu2 C78 C134 C156 -18.3(16) . . . . ?
Eu2 C78 C91 F4 -135(2) . . . . ?
Eu2 C78 C91 F28 -36(3) . . . . ?
Eu2 C78 C91 C183 93(3) . . . . ?
O1 C40 C19 C163 0(3) . . . . ?
O4 C96 C107 C153 -1(3) . . . . ?
O6 C74 C2 C165 8(3) . . . . ?
C1 C24 C74 O6 -23(2) . . . . ?
C1 C24 C74 C2 155.3(15) . . . . ?
C1 C24 C159 C65 -3.2(19) . . . . ?
C1 C50 C158 C140 -49.7(19) . . . . ?
C1 C50 C158 C5 128.1(14) . . . . ?
O8 C190 C113 C133 8(2) . . . . ?
O10 C92 C130 C154 -5.3(18) . . . . ?
O10 C92 C130 C174 172.6(13) . . . . ?
O12 C62 C118 C48 -8.2(18) . . . . ?
O12 C62 C118 C164 177.0(10) . . . . ?
C4 C20 C66 C146 11(2) . . . . ?
C4 C20 C96 O4 -30(2) . . . . ?
C4 C20 C96 C107 147.1(15) . . . . ?
C4 C58 C110 C38 -52(2) . . . . ?
C4 C58 C110 C176 125.7(15) . . . . ?
C4 C58 C126 C146 -6(2) . . . . ?
C6 C12 C120 C182 -178.3(13) . . . . ?
C6 C12 C120 C55 1(2) . . . . ?
C6 C12 C59 O7 5.1(19) . . . . ?
C6 C12 C59 C138 -177.4(11) . . . . ?
C6 C62 C118 C48 177.0(12) . . . . ?
C6 C62 C118 C164 2.3(18) . . . . ?
C6 C68 C116 C164 -4.5(19) . . . . ?
C6 C68 C116 C192 178.7(12) . . . . ?
C6 C68 C178 C102 -177.2(13) . . . . ?
F1 C52 C82 O21 -154.3(17) . . . . ?
F1 C52 C82 C132 22(2) . . . . ?
F1 C52 C81 F46 -158.0(17) . . . . ?
F1 C52 C81 F63 -52(2) . . . . ?
F1 C52 C81 C23 74(2) . . . . ?
C8 C148 C35 C99 -171.9(17) . . . . ?
C10 C16 C190 O8 -31(2) . . . . ?
C10 C16 C190 C113 150.8(15) . . . . ?
C10 C16 C71 C9 1(2) . . . . ?
C10 C32 C56 C9 3(2) . . . . ?
C10 C32 C64 C104 -54.3(18) . . . . ?
C10 C32 C64 C109 123.3(15) . . . . ?
O14 C194 C115 C188 -31(2) . . . . ?
O14 C194 C115 C129 145.0(15) . . . . ?
C12 C6 C62 O12 5.9(18) . . . . ?
C12 C6 C62 C118 -179.6(11) . . . . ?
C12 C6 C68 C116 -179.8(11) . . . . ?
C12 C6 C68 C178 -4(2) . . . . ?
C12 C120 C182 C46 -5(2) . . . . ?
C12 C120 C182 C27 178.7(14) . . . . ?
C12 C120 C55 C145 -176.2(14) . . . . ?
O16 C148 C35 C99 11(3) . . . . ?
F4 C91 C183 F38 -53(2) . . . . ?
F4 C91 C183 F52 -161.7(15) . . . . ?
F4 C91 C183 C87 61(3) . . . . ?
C14 C18 C86 C138 177.2(13) . . . . ?
C14 C18 C86 C170 -1(2) . . . . ?
C14 C40 C19 C163 -172.3(16) . . . . ?
C16 C10 C32 C56 -3(2) . . . . ?
C16 C10 C32 C64 178.8(13) . . . . ?
C16 C190 C113 C133 -174.7(15) . . . . ?
C16 C71 C9 C56 -1(2) . . . . ?
O18 C106 C186 C76 173.1(10) . . . . ?
O18 C106 C186 C162 -8.2(17) . . . . ?
C18 C14 C40 O1 -23(2) . . . . ?
C18 C14 C40 C19 149.3(14) . . . . ?
C18 C14 C150 C94 -1(2) . . . . ?
C18 C86 C138 C46 -55.9(19) . . . . ?
C18 C86 C138 C59 124.7(13) . . . . ?
C18 C86 C170 C94 0(2) . . . . ?
C20 C4 C58 C110 178.4(13) . . . . ?
C20 C4 C58 C126 6(2) . . . . ?
C20 C66 C146 C126 -10(2) . . . . ?
C20 C96 C107 C153 -177.8(17) . . . . ?
C22 C36 C60 C106 1.2(18) . . . . ?
C22 C36 C60 C197 -179.5(12) . . . . ?
C22 C36 C122 C13 2.0(18) . . . . ?
C22 C76 C186 C106 1.0(19) . . . . ?
C22 C76 C186 C162 -177.6(13) . . . . ?
O22 C69 C77 C51 -33(2) . . . . ?
O22 C69 C77 C21 136.4(19) . . . . ?
O24 C176 C41 C72 -7.7(18) . . . . ?
O24 C176 C41 C108 175.0(11) . . . . ?
C24 C1 C50 C28 4(2) . . . . ?
C24 C1 C50 C158 174.4(13) . . . . ?
C24 C74 C2 C165 -170.2(15) . . . . ?
O3 C98 C131 C69 5(3) . . . . ?
O3 C98 C157 F21 -63(3) . . . . ?
O3 C98 C157 F55 -160(2) . . . . ?
O3 C98 C157 C97 81(3) . . . . ?
O3 C98 C195 F24 137(3) . . . . ?
O3 C98 C195 F36 55(2) . . . . ?
O3 C98 C195 C193 -81(4) . . . . ?
C26 C70 C92 O10 4(2) . . . . ?
C26 C70 C92 C130 179.2(12) . . . . ?
C26 C152 C117 C100 -179.1(13) . . . . ?
C26 C152 C117 C140 -1(2) . . . . ?
C26 C152 C137 C103 -179.4(14) . . . . ?
C28 C50 C158 C140 121.2(14) . . . . ?
C28 C50 C158 C5 -61.0(17) . . . . ?
C28 C65 C159 C24 -0.5(19) . . . . ?
O2 C99 C111 F14 -37(3) . . . . ?
O2 C99 C111 F26 -146.6(17) . . . . ?
O2 C99 C111 C47 92(2) . . . . ?
O2 C99 C35 C148 -27(3) . . . . ?
C32 C10 C16 C190 -171.9(13) . . . . ?
C32 C10 C16 C71 1(2) . . . . ?
C32 C56 C9 C71 -1(2) . . . . ?
C32 C64 C104 C144 175.5(11) . . . . ?
C32 C64 C109 O15 0.7(18) . . . . ?
C32 C64 C109 C197 -177.8(13) . . . . ?
C34 C70 C92 O10 -175.4(12) . . . . ?
C34 C70 C92 C130 0(2) . . . . ?
C34 C80 C168 C17 7(2) . . . . ?
C34 C90 C174 C130 0(2) . . . . ?
C34 C90 C67 C17 -6.3(18) . . . . ?
C36 C22 C76 C186 0(2) . . . . ?
C36 C22 C135 C160 0.9(19) . . . . ?
C36 C60 C106 O18 -173.6(10) . . . . ?
C36 C60 C106 C186 -0.6(19) . . . . ?
C36 C60 C197 C124 -86.9(16) . . . . ?
C36 C60 C197 C109 93.0(16) . . . . ?
C36 C122 C13 C160 -1(2) . . . . ?
C38 C110 C176 O24 -179.5(12) . . . . ?
C38 C110 C176 C41 -9.2(19) . . . . ?
C38 C112 C15 C166 -179.2(12) . . . . ?
C40 C14 C18 C86 -179.2(13) . . . . ?
C40 C14 C150 C94 179.4(13) . . . . ?
C40 C19 C163 C121 -172.7(15) . . . . ?
C40 C19 C163 O23 -1(3) . . . . ?
C42 C72 C39 O13 -178.5(11) . . . . ?
C42 C72 C39 C136 -9(2) . . . . ?
C42 C72 C41 C108 -77.6(17) . . . . ?
C42 C72 C41 C176 105.2(15) . . . . ?
C42 C88 C63 C136 1(2) . . . . ?
C42 C88 C141 C105 1(2) . . . . ?
C42 C53 C73 C105 3(2) . . . . ?
C44 C84 C124 C144 1.2(17) . . . . ?
C44 C84 C124 C197 -177.4(12) . . . . ?
C44 C128 C184 C144 7.9(19) . . . . ?
C46 C138 C59 C12 -4.0(19) . . . . ?
C46 C138 C59 O7 173.6(11) . . . . ?
C46 C182 C27 C143 178.3(14) . . . . ?
C48 C118 C164 C116 -174.4(12) . . . . ?
F8 C25 C139 C177 -41(3) . . . . ?
F8 C25 C139 F39 71.0(19) . . . . ?
F8 C25 C139 F5 -170.4(18) . . . . ?
F8 C25 C165 O20 -28(2) . . . . ?
F8 C25 C165 C2 145.1(17) . . . . ?
C50 C1 C24 C74 -179.1(13) . . . . ?
C50 C1 C24 C159 2(2) . . . . ?
C50 C28 C65 C159 6(2) . . . . ?
C50 C158 C5 C26 -178.0(12) . . . . ?
C50 C158 C5 O5 3.1(18) . . . . ?
C52 C82 O21 Eu2 163.3(10) . . . . ?
C52 C82 C132 C194 170.0(14) . . . . ?
C52 C81 C23 F43 -176(2) . . . . ?
C52 C81 C23 F11 39(3) . . . . ?
C52 C81 C23 F31 -79(2) . . . . ?
C54 C136 C63 C88 -178.7(13) . . . . ?
C54 C136 C39 O13 -7.0(18) . . . . ?
C54 C136 C39 C72 -177.5(13) . . . . ?
C54 C188 C115 C194 -178.8(12) . . . . ?
C54 C188 C115 C129 5(2) . . . . ?
C54 C196 C29 C129 2(2) . . . . ?
C56 C32 C64 C104 127.1(13) . . . . ?
C56 C32 C64 C109 -55.3(18) . . . . ?
C58 C4 C20 C66 -8(2) . . . . ?
C58 C4 C20 C96 179.5(14) . . . . ?
C58 C110 C176 O24 3.0(18) . . . . ?
C58 C110 C176 C41 173.3(13) . . . . ?
C58 C126 C146 C66 8(2) . . . . ?
C60 C36 C122 C13 -178.6(12) . . . . ?
C60 C106 C186 C76 -0.5(19) . . . . ?
C60 C106 C186 C162 178.2(13) . . . . ?
C60 C197 C109 O15 1.1(19) . . . . ?
C60 C197 C109 C64 179.6(11) . . . . ?
C62 C6 C12 C120 97.5(18) . . . . ?
C62 C6 C12 C59 -87.0(16) . . . . ?
C62 C6 C68 C116 7.4(19) . . . . ?
C62 C6 C68 C178 -177.2(12) . . . . ?
C62 C118 C164 C116 0.6(19) . . . . ?
C64 C32 C56 C9 -178.8(12) . . . . ?
C64 C104 C144 C124 5.4(18) . . . . ?
C64 C104 C144 C184 179.3(11) . . . . ?
O19 C153 C173 F10 55.7(19) . . . . ?
O19 C153 C173 F16 152.8(15) . . . . ?
O19 C153 C173 C187 -68(2) . . . . ?
C66 C20 C96 O4 158.0(16) . . . . ?
C66 C20 C96 C107 -25(2) . . . . ?
C68 C6 C12 C120 -76(2) . . . . ?
C68 C6 C12 C59 100.0(16) . . . . ?
C68 C6 C62 O12 178.8(11) . . . . ?
C68 C6 C62 C118 -7(2) . . . . ?
C68 C116 C164 C118 1(2) . . . . ?
C68 C116 C192 C127 -1(2) . . . . ?
C70 C26 C152 C117 -176.7(12) . . . . ?
C70 C26 C152 C137 7(2) . . . . ?
C70 C26 C5 O5 -3.7(19) . . . . ?
C70 C26 C5 C158 177.4(11) . . . . ?
C70 C34 C80 C168 177.3(12) . . . . ?
C70 C34 C90 C174 -2.5(18) . . . . ?
C70 C34 C90 C67 -177.3(12) . . . . ?
C70 C92 C130 C154 179.2(13) . . . . ?
C70 C92 C130 C174 -3(2) . . . . ?
C72 C42 C88 C63 -5(2) . . . . ?
C72 C42 C88 C141 175.5(13) . . . . ?
C72 C42 C53 C73 -176.8(13) . . . . ?
C74 C24 C159 C65 177.5(12) . . . . ?
C74 C2 C165 O20 -10(3) . . . . ?
C74 C2 C165 C25 178.7(16) . . . . ?
F10 C173 C187 F44 -142.9(19) . . . . ?
F10 C173 C187 F50 -40.5(13) . . . . ?
F10 C173 C187 C181 65(3) . . . . ?
C76 C22 C36 C60 -1(2) . . . . ?
C76 C22 C36 C122 178.6(12) . . . . ?
C76 C22 C135 C160 -179.8(13) . . . . ?
C78 C134 C156 C30 -177.2(14) . . . . ?
C78 C134 C156 O9 4(3) . . . . ?
C78 C91 C183 F38 76(2) . . . . ?
C78 C91 C183 F52 -32(3) . . . . ?
C78 C91 C183 C87 -169(2) . . . . ?
C80 C34 C70 C26 2.3(19) . . . . ?
C80 C34 C70 C92 -178.4(13) . . . . ?
C80 C34 C90 C174 178.4(13) . . . . ?
C80 C34 C90 C67 3.7(18) . . . . ?
C80 C168 C17 C67 -11(2) . . . . ?
C82 C52 C81 F46 -39(2) . . . . ?
C82 C52 C81 F63 67(2) . . . . ?
C82 C52 C81 C23 -167.3(17) . . . . ?
C82 C132 C194 O14 9(3) . . . . ?
C82 C132 C194 C115 -171.8(15) . . . . ?
C84 C44 C128 C184 -5(2) . . . . ?
C84 C124 C144 C104 175.2(10) . . . . ?
C84 C124 C144 C184 1.2(17) . . . . ?
C84 C124 C197 C60 2.3(18) . . . . ?
C84 C124 C197 C109 -177.6(11) . . . . ?
C86 C138 C59 C12 175.4(12) . . . . ?
C86 C138 C59 O7 -7.0(17) . . . . ?
C88 C42 C72 C39 9(2) . . . . ?
C88 C42 C72 C41 -178.4(12) . . . . ?
C88 C42 C53 C73 -2(2) . . . . ?
F12 C180 C133 O17 -29(3) . . . . ?
F12 C180 C133 C113 142.1(19) . . . . ?
F12 C180 C93 F6 66(2) . . . . ?
F12 C180 C93 F60 -177.6(19) . . . . ?
F12 C180 C93 C185 -48(4) . . . . ?
C90 C34 C70 C26 -176.7(11) . . . . ?
C90 C34 C70 C92 2.6(19) . . . . ?
C90 C34 C80 C168 -3.7(19) . . . . ?
C90 C67 C17 C168 11(2) . . . . ?
C92 C130 C154 C51 142.2(14) . . . . ?
C92 C130 C154 C37 -43(2) . . . . ?
C92 C130 C174 C90 3(2) . . . . ?
C96 C20 C66 C146 -177.8(15) . . . . ?
C96 C107 C153 O19 -1(3) . . . . ?
C96 C107 C153 C173 -160.3(15) . . . . ?
F14 C111 C47 F22 -171.4(17) . . . . ?
F14 C111 C47 F48 82(2) . . . . ?
F14 C111 C47 C43 -46(3) . . . . ?
C98 C131 C69 O22 -9(3) . . . . ?
C98 C131 C69 C77 177.5(17) . . . . ?
C98 C157 C97 F25 -52(3) . . . . ?
C98 C157 C97 F27 55(3) . . . . ?
C98 C157 C97 C49 179(3) . . . . ?
C100 C101 C103 C137 -8(2) . . . . ?
F16 C173 C187 F44 119.7(19) . . . . ?
F16 C173 C187 F50 -137.9(12) . . . . ?
F16 C173 C187 C181 -32(3) . . . . ?
C104 C64 C109 O15 178.3(10) . . . . ?
C104 C64 C109 C197 0(2) . . . . ?
C104 C144 C184 C128 -179.4(12) . . . . ?
C106 C60 C197 C124 92.3(16) . . . . ?
C106 C60 C197 C109 -87.8(18) . . . . ?
C108 C112 C15 C166 0(2) . . . . ?
C108 C114 C7 C166 -2(2) . . . . ?
C110 C38 C112 C108 1(2) . . . . ?
C110 C38 C112 C15 -179.7(13) . . . . ?
C110 C58 C126 C146 -178.8(13) . . . . ?
C110 C176 C41 C72 -177.9(12) . . . . ?
C110 C176 C41 C108 4.8(19) . . . . ?
C112 C38 C110 C58 -176.3(12) . . . . ?
C112 C38 C110 C176 6.1(19) . . . . ?
C112 C108 C114 C7 1.4(19) . . . . ?
C112 C108 C41 C72 -174.5(13) . . . . ?
C112 C108 C41 C176 2.7(19) . . . . ?
C114 C108 C112 C38 178.7(12) . . . . ?
C114 C108 C112 C15 -0.8(19) . . . . ?
C114 C108 C41 C72 1(2) . . . . ?
C114 C108 C41 C176 178.2(12) . . . . ?
C116 C68 C178 C102 -1.9(19) . . . . ?
C116 C192 C127 C102 -3(2) . . . . ?
C118 C48 C61 C142 174.3(13) . . . . ?
C118 C48 C79 C30 174.7(12) . . . . ?
C120 C12 C59 O7 -178.9(12) . . . . ?
C120 C12 C59 C138 -1(2) . . . . ?
C120 C182 C27 C143 -6(2) . . . . ?
C120 C55 C145 C143 1(2) . . . . ?
C122 C36 C60 C106 -178.2(12) . . . . ?
C122 C36 C60 C197 1.1(18) . . . . ?
C124 C144 C184 C128 -5.7(18) . . . . ?
C124 C197 C109 O15 -179.0(10) . . . . ?
C124 C197 C109 C64 -1(2) . . . . ?
C126 C58 C110 C38 120.5(15) . . . . ?
C126 C58 C110 C176 -62.1(19) . . . . ?
C128 C44 C84 C124 0.8(19) . . . . ?
F18 C180 C133 O17 -150.7(19) . . . . ?
F18 C180 C133 C113 20(3) . . . . ?
F18 C180 C93 F6 173.6(17) . . . . ?
F18 C180 C93 F60 -70(2) . . . . ?
F18 C180 C93 C185 60(3) . . . . ?
O21 C82 C132 C194 -15(3) . . . . ?
C130 C154 C51 C77 174.0(14) . . . . ?
C130 C154 C37 C147 -171.9(16) . . . . ?
C132 C82 O21 Eu2 -12(3) . . . . ?
C132 C194 C115 C188 149.4(14) . . . . ?
C132 C194 C115 C129 -34(2) . . . . ?
C134 C78 O11 Eu2 -12(3) . . . . ?
C134 C78 C91 F4 38(2) . . . . ?
C134 C78 C91 F28 137.3(16) . . . . ?
C134 C78 C91 C183 -94(2) . . . . ?
C136 C54 C188 C115 170.0(13) . . . . ?
C136 C54 C196 C29 -173.5(13) . . . . ?
C138 C46 C182 C120 -1(2) . . . . ?
C138 C46 C182 C27 174.9(14) . . . . ?
C138 C86 C170 C94 -177.7(12) . . . . ?
C140 C158 C5 C26 -0.1(19) . . . . ?
C140 C158 C5 O5 -179.0(12) . . . . ?
C144 C124 C197 C60 -176.3(11) . . . . ?
C144 C124 C197 C109 3.9(19) . . . . ?
C148 C8 C123 C162 -178.9(14) . . . . ?
C148 C8 C167 C119 180.0(15) . . . . ?
C150 C14 C18 C86 1(2) . . . . ?
C150 C14 C40 O1 156.8(14) . . . . ?
C150 C14 C40 C19 -31(2) . . . . ?
C150 C94 C170 C86 0(2) . . . . ?
C152 C26 C70 C34 -87.2(15) . . . . ?
C152 C26 C70 C92 93.5(17) . . . . ?
C152 C26 C5 O5 179.2(12) . . . . ?
C152 C26 C5 C158 0(2) . . . . ?
C154 C130 C174 C90 -179.0(13) . . . . ?
C154 C51 C77 C69 174.4(14) . . . . ?
C154 C51 C77 C21 4(2) . . . . ?
C156 C30 C125 C142 -177.2(13) . . . . ?
C156 C30 C79 C48 -176.2(12) . . . . ?
C158 C140 C117 C100 179.4(13) . . . . ?
C158 C140 C117 C152 1(2) . . . . ?
C164 C116 C192 C127 -177.5(13) . . . . ?
C170 C86 C138 C46 121.9(15) . . . . ?
C170 C86 C138 C59 -57.5(17) . . . . ?
C170 C94 C150 C14 0(2) . . . . ?
C174 C90 C67 C17 179.4(13) . . . . ?
C174 C130 C154 C51 -36(2) . . . . ?
C174 C130 C154 C37 139.5(16) . . . . ?
C178 C68 C116 C164 179.8(12) . . . . ?
C178 C68 C116 C192 3.1(19) . . . . ?
C178 C102 C127 C192 4(2) . . . . ?
C182 C46 C138 C86 -174.0(13) . . . . ?
C182 C46 C138 C59 5(2) . . . . ?
C182 C120 C55 C145 2.7(18) . . . . ?
C182 C27 C143 C145 9(2) . . . . ?
O11 C78 C134 C156 -12(3) . . . . ?
O11 C78 C91 F4 -145.0(17) . . . . ?
O11 C78 C91 F28 -45(2) . . . . ?
O11 C78 C91 C183 83(3) . . . . ?
C186 C162 C123 C8 172.0(13) . . . . ?
C186 C162 C161 C119 -176.9(14) . . . . ?
C188 C54 C136 C63 -37.9(19) . . . . ?
C188 C54 C136 C39 144.0(13) . . . . ?
C188 C54 C196 C29 0(2) . . . . ?
C188 C115 C129 C29 -3(2) . . . . ?
C190 C16 C71 C9 173.5(12) . . . . ?
C190 C113 C133 O17 -8(3) . . . . ?
C190 C113 C133 C180 -176.4(17) . . . . ?
F26 C111 C47 F22 -66(2) . . . . ?
F26 C111 C47 F48 -172.9(15) . . . . ?
F26 C111 C47 C43 60(3) . . . . ?
C192 C116 C164 C118 177.3(12) . . . . ?
C194 C115 C129 C29 -179.1(13) . . . . ?
C196 C54 C136 C63 135.1(14) . . . . ?
C196 C54 C136 C39 -43(2) . . . . ?
C196 C54 C188 C115 -3(2) . . . . ?
C196 C29 C129 C115 -1(2) . . . . ?
C197 C60 C106 O18 7(2) . . . . ?
C197 C60 C106 C186 -179.8(12) . . . . ?
C197 C124 C144 C104 -6.2(18) . . . . ?
C197 C124 C144 C184 179.9(11) . . . . ?
C99 C111 C47 F22 56(3) . . . . ?
C99 C111 C47 F48 -51(3) . . . . ?
C99 C111 C47 C43 -178(2) . . . . ?
C25 C139 C177 F40 -179(2) . . . . ?
C25 C139 C177 F42 40(4) . . . . ?
C25 C139 C177 F19 -56(3) . . . . ?
C101 C100 C117 C140 178.1(13) . . . . ?
C101 C100 C117 C152 -4(2) . . . . ?
C101 C103 C137 C152 1(2) . . . . ?
C51 C154 C37 C147 3(3) . . . . ?
C51 C77 C21 C147 -9(3) . . . . ?
C13 C160 C135 C22 0.6(19) . . . . ?
C53 C42 C72 C39 -176.0(13) . . . . ?
C53 C42 C72 C41 -3(2) . . . . ?
C53 C42 C88 C63 179.5(13) . . . . ?
C53 C42 C88 C141 0(2) . . . . ?
C107 C153 C173 F10 -141.5(17) . . . . ?
C107 C153 C173 F16 -44(2) . . . . ?
C107 C153 C173 C187 95(2) . . . . ?
C27 C143 C145 C55 -7(3) . . . . ?
F28 C91 C183 F38 -155.8(15) . . . . ?
F28 C91 C183 F52 95.8(19) . . . . ?
F28 C91 C183 C87 -41(3) . . . . ?
F30 C121 C163 C19 -33(2) . . . . ?
F30 C121 C163 O23 153.9(16) . . . . ?
F30 C121 C89 F20 -117(2) . . . . ?
F30 C121 C89 C85 -2(3) . . . . ?
F30 C121 C89 F33 85(3) . . . . ?
C109 C64 C104 C144 -2.3(18) . . . . ?
C55 C120 C182 C46 176.1(12) . . . . ?
C55 C120 C182 C27 -0.2(19) . . . . ?
C111 C99 C35 C148 160.1(18) . . . . ?
F32 C52 C82 O21 -37(2) . . . . ?
F32 C52 C82 C132 139.0(17) . . . . ?
F32 C52 C81 F46 86(2) . . . . ?
F32 C52 C81 F63 -167.9(16) . . . . ?
F32 C52 C81 C23 -43(2) . . . . ?
C7 C166 C15 C112 -1(2) . . . . ?
C57 O10 C92 C70 -61(2) . . . . ?
C57 O10 C92 C130 123.3(14) . . . . ?
C117 C100 C101 C103 9(2) . . . . ?
C117 C140 C158 C50 177.1(12) . . . . ?
C117 C140 C158 C5 -1(2) . . . . ?
C117 C152 C137 C103 4(2) . . . . ?
C59 C12 C120 C182 6(2) . . . . ?
C59 C12 C120 C55 -175.1(12) . . . . ?
F34 C43 C47 F22 -49(3) . . . . ?
F34 C43 C47 C111 -178(2) . . . . ?
F34 C43 C47 F48 52(3) . . . . ?
C15 C166 C7 C114 1(2) . . . . ?
C61 C48 C118 C62 -39(2) . . . . ?
C61 C48 C118 C164 136.0(13) . . . . ?
C61 C48 C79 C30 -6.7(18) . . . . ?
C61 C142 C125 C30 -4(2) . . . . ?
C123 C8 C148 O16 -37(2) . . . . ?
C123 C8 C148 C35 145.8(16) . . . . ?
C123 C8 C167 C119 -6(3) . . . . ?
C123 C162 C186 C76 -44(2) . . . . ?
C123 C162 C186 C106 137.9(13) . . . . ?
C123 C162 C161 C119 -2(2) . . . . ?
C125 C30 C156 O9 141.8(17) . . . . ?
C125 C30 C156 C134 -37(2) . . . . ?
C125 C30 C79 C48 12(2) . . . . ?
C125 C142 C61 C48 10(2) . . . . ?
C63 C88 C141 C105 -178.7(14) . . . . ?
C63 C136 C39 O13 174.9(11) . . . . ?
C63 C136 C39 C72 4(2) . . . . ?
C127 C102 C178 C68 -2(2) . . . . ?
C65 C28 C50 C1 -8(2) . . . . ?
C65 C28 C50 C158 -178.8(12) . . . . ?
C131 C98 C157 F21 143(2) . . . . ?
C131 C98 C157 F55 45(3) . . . . ?
C131 C98 C157 C97 -73(3) . . . . ?
C131 C98 C195 F24 -64(3) . . . . ?
C131 C98 C195 F36 -147(2) . . . . ?
C131 C98 C195 C193 78(3) . . . . ?
C131 C69 C77 C51 140.8(16) . . . . ?
C131 C69 C77 C21 -49(2) . . . . ?
C33 O18 C106 C60 -64.3(17) . . . . ?
C33 O18 C106 C186 121.8(12) . . . . ?
C133 C180 C93 F6 -66(2) . . . . ?
C133 C180 C93 F60 51(3) . . . . ?
C133 C180 C93 C185 180(3) . . . . ?
C67 C90 C174 C130 173.7(15) . . . . ?
C135 C22 C36 C60 178.5(11) . . . . ?
C135 C22 C36 C122 -2.1(18) . . . . ?
C135 C22 C76 C186 -179.7(12) . . . . ?
C135 C160 C13 C122 -1(2) . . . . ?
C137 C152 C117 C100 -2(2) . . . . ?
C137 C152 C117 C140 175.7(12) . . . . ?
C69 C77 C21 C147 -178.9(18) . . . . ?
C139 C25 C165 O20 97(2) . . . . ?
C139 C25 C165 C2 -90(2) . . . . ?
C35 C99 C111 F14 136(2) . . . . ?
C35 C99 C111 F26 27(3) . . . . ?
C35 C99 C111 C47 -95(3) . . . . ?
C141 C88 C63 C136 -179.6(13) . . . . ?
C141 C105 C73 C53 -2(2) . . . . ?
C71 C16 C190 O8 156.5(14) . . . . ?
C71 C16 C190 C113 -21(2) . . . . ?
C73 C105 C141 C88 0(2) . . . . ?
C37 C154 C51 C77 -1(2) . . . . ?
C37 C147 C21 C77 10(3) . . . . ?
C149 O5 C5 C26 105.5(14) . . . . ?
C149 O5 C5 C158 -75.6(14) . . . . ?
C75 O7 C59 C12 104.7(14) . . . . ?
C75 O7 C59 C138 -73.0(14) . . . . ?
C151 O24 C176 C110 -79.4(13) . . . . ?
C151 O24 C176 C41 109.7(13) . . . . ?
C153 C173 C187 F44 -20(3) . . . . ?
C153 C173 C187 F50 82.1(19) . . . . ?
C153 C173 C187 C181 -172(2) . . . . ?
F46 C81 C23 F43 53(2) . . . . ?
F46 C81 C23 F11 -93(3) . . . . ?
F46 C81 C23 F31 150(2) . . . . ?
C155 O13 C39 C72 -62.7(18) . . . . ?
C155 O13 C39 C136 126.8(13) . . . . ?
C39 C72 C41 C108 95.1(17) . . . . ?
C39 C72 C41 C176 -82.1(17) . . . . ?
C39 C136 C63 C88 0(2) . . . . ?
C157 C98 C131 C69 157(2) . . . . ?
C157 C97 C49 F7 167(3) . . . . ?
C157 C97 C49 F29 -61(4) . . . . ?
C157 C97 C49 F59 52(4) . . . . ?
C79 C30 C156 O9 -29(2) . . . . ?
C79 C30 C156 C134 151.7(14) . . . . ?
C79 C30 C125 C142 -7(2) . . . . ?
C79 C48 C118 C62 140.0(13) . . . . ?
C79 C48 C118 C164 -45.4(17) . . . . ?
C79 C48 C61 C142 -4(2) . . . . ?
C159 C24 C74 O6 156.2(13) . . . . ?
C159 C24 C74 C2 -25(2) . . . . ?
F54 C25 C139 C177 66(3) . . . . ?
F54 C25 C139 F39 178.3(16) . . . . ?
F54 C25 C139 F5 -63(2) . . . . ?
F54 C25 C165 O20 -145.0(17) . . . . ?
F54 C25 C165 C2 28(3) . . . . ?
C5 C26 C70 C34 95.6(15) . . . . ?
C5 C26 C70 C92 -83.7(17) . . . . ?
C5 C26 C152 C117 0(2) . . . . ?
C5 C26 C152 C137 -176.1(13) . . . . ?
C161 C162 C186 C76 131.2(15) . . . . ?
C161 C162 C186 C106 -47(2) . . . . ?
C161 C162 C123 C8 -3(2) . . . . ?
C161 C119 C167 C8 2(3) . . . . ?
C81 C52 C82 O21 90(2) . . . . ?
C81 C52 C82 C132 -94(2) . . . . ?
F56 C185 C93 F6 49(4) . . . . ?
F56 C185 C93 C180 168(3) . . . . ?
F56 C185 C93 F60 -55(4) . . . . ?
F58 C87 C183 F38 -53(3) . . . . ?
F58 C87 C183 F52 58(3) . . . . ?
F58 C87 C183 C91 -168(2) . . . . ?
C163 C121 C89 F20 98.4(19) . . . . ?
C163 C121 C89 C85 -146.3(13) . . . . ?
C163 C121 C89 F33 -58.7(17) . . . . ?
C41 C72 C39 O13 9(2) . . . . ?
C41 C72 C39 C136 178.6(12) . . . . ?
C41 C108 C112 C38 -5.4(19) . . . . ?
C41 C108 C112 C15 175.1(13) . . . . ?
C41 C108 C114 C7 -174.3(13) . . . . ?
C165 C25 C139 C177 -171(2) . . . . ?
C165 C25 C139 F39 -58(2) . . . . ?
C165 C25 C139 F5 60(3) . . . . ?
C83 O15 C109 C64 -80.1(14) . . . . ?
C83 O15 C109 C197 98.6(13) . . . . ?
C167 C8 C148 O16 136.4(18) . . . . ?
C167 C8 C148 C35 -41(2) . . . . ?
C167 C8 C123 C162 7(2) . . . . ?
C167 C119 C161 C162 3(3) . . . . ?
C21 C147 C37 C154 -7(3) . . . . ?
C169 O12 C62 C6 -72.2(16) . . . . ?
C169 O12 C62 C118 113.0(13) . . . . ?
F62 C43 C47 F22 -164.3(17) . . . . ?
F62 C43 C47 C111 66(3) . . . . ?
F62 C43 C47 F48 -64(2) . . . . ?
F63 C81 C23 F43 -50(3) . . . . ?
F63 C81 C23 F11 164(2) . . . . ?
F63 C81 C23 F31 47(2) . . . . ?
C89 C121 C163 C19 124.0(18) . . . . ?
C89 C121 C163 O23 -50(2) . . . . ?
F2 C87 C183 F38 -156(2) . . . . ?
F2 C87 C183 F52 -45(3) . . . . ?
F2 C87 C183 C91 89(3) . . . . ?
F17 C121 C163 C19 -129.9(18) . . . . ?
F17 C121 C163 O23 57(2) . . . . ?
F17 C121 C89 F20 -10(2) . . . . ?
F17 C121 C89 C85 105.3(12) . . . . ?
F17 C121 C89 F33 -167.0(12) . . . . ?
C91 C78 C134 C156 165.4(16) . . . . ?
C91 C78 O11 Eu2 171.2(12) . . . . ?
F35 C87 C183 F38 85(2) . . . . ?
F35 C87 C183 F52 -164(2) . . . . ?
F35 C87 C183 C91 -30(4) . . . . ?
F9 C85 C89 F20 -54.6(17) . . . . ?
F9 C85 C89 C121 -176.5(12) . . . . ?
F9 C85 C89 F33 72.7(11) . . . . ?
F37 C85 C89 F20 62.3(17) . . . . ?
F37 C85 C89 C121 -59.5(12) . . . . ?
F37 C85 C89 F33 -170.3(11) . . . . ?
F39 C139 C177 F40 66(3) . . . . ?
F39 C139 C177 F42 -75(3) . . . . ?
F39 C139 C177 F19 -172(2) . . . . ?
F5 C139 C177 F40 -47(3) . . . . ?
F5 C139 C177 F42 171(2) . . . . ?
F5 C139 C177 F19 75(2) . . . . ?
F41 C191 C193 F57 -125(2) . . . . ?
F41 C191 C193 C195 -2(3) . . . . ?
F41 C191 C193 F15 121(2) . . . . ?
F21 C157 C97 F25 88(3) . . . . ?
F21 C157 C97 F27 -166(3) . . . . ?
F21 C157 C97 C49 -42(4) . . . . ?
F45 F23 C185 F56 -95(2) . . . . ?
F45 F23 C185 C93 107(2) . . . . ?
F45 C185 C93 F6 -74(2) . . . . ?
F45 C185 C93 C180 45(4) . . . . ?
F45 C185 C93 F60 -178(2) . . . . ?
F23 F45 C185 F56 109.5(19) . . . . ?
F23 F45 C185 C93 -108(2) . . . . ?
F23 C185 C93 F6 -159(2) . . . . ?
F23 C185 C93 C180 -41(4) . . . . ?
F23 C185 C93 F60 97(2) . . . . ?
C93 C180 C133 O17 100(2) . . . . ?
C93 C180 C133 C113 -89(2) . . . . ?
F47 C181 C187 F44 168(2) . . . . ?
F47 C181 C187 F50 61(2) . . . . ?
F47 C181 C187 C173 -38(3) . . . . ?
F3 C181 C187 F44 50(2) . . . . ?
F3 C181 C187 F50 -56.2(17) . . . . ?
F3 C181 C187 C173 -156(2) . . . . ?
F49 C43 C47 F22 90(2) . . . . ?
F49 C43 C47 C111 -39(3) . . . . ?
F49 C43 C47 F48 -169.3(19) . . . . ?
C191 C193 C195 C98 157(3) . . . . ?
C191 C193 C195 F24 -70(3) . . . . ?
C191 C193 C195 F36 41(3) . . . . ?
F25 C97 C49 F7 35(3) . . . . ?
F25 C97 C49 F29 167(2) . . . . ?
F25 C97 C49 F59 -80(3) . . . . ?
F51 C181 C187 F44 -75(3) . . . . ?
F51 C181 C187 F50 178.7(17) . . . . ?
F51 C181 C187 C173 79(3) . . . . ?
F13 C85 C89 F20 -172.6(16) . . . . ?
F13 C85 C89 C121 65.6(13) . . . . ?
F13 C85 C89 F33 -45.3(12) . . . . ?
F53 C191 C193 F57 109(2) . . . . ?
F53 C191 C193 C195 -128(2) . . . . ?
F53 C191 C193 F15 -5(3) . . . . ?
F27 C97 C49 F7 -67(3) . . . . ?
F27 C97 C49 F29 65(3) . . . . ?
F27 C97 C49 F59 178(2) . . . . ?
F55 C157 C97 F25 -170(3) . . . . ?
F55 C157 C97 F27 -63(3) . . . . ?
F55 C157 C97 C49 61(4) . . . . ?
F57 C193 C195 C98 -86(3) . . . . ?
F57 C193 C195 F24 47(4) . . . . ?
F57 C193 C195 F36 158(2) . . . . ?
C195 C98 C131 C69 -155.5(18) . . . . ?
F15 C193 C195 C98 30(4) . . . . ?
F15 C193 C195 F24 163(3) . . . . ?
F15 C193 C195 F36 -85(3) . . . . ?
F61 C191 C193 F57 -10(2) . . . . ?
F61 C191 C193 C195 113(2) . . . . ?
F61 C191 C193 F15 -124(2) . . . . ?

loop_
_platon_squeeze_void_nr
_platon_squeeze_void_average_x
_platon_squeeze_void_average_y
_platon_squeeze_void_average_z
_platon_squeeze_void_volume
_platon_squeeze_void_count_electrons
_platon_squeeze_void_content
1 0.002 -0.055 0.065 3473 1013 ' '
2 0.345 0.361 0.687 9 1 ' '
3 0.417 0.599 0.617 8 0 ' '
4 0.607 0.292 0.697 8 1 ' '
5 0.655 0.510 0.652 7 0 ' '

loop_
_twin_individual_id
_twin_individual_mass_fraction_refined
1 0.96(1)
2 0.04(1)
